data_7044094
loop_
_publ_author_name
'Bilyachenko, Alexey'
'Korlyukov, Aleksander'
'Vologzhanina, Anna V. V.'
'Khrustalev, Victor N.'
'Kulakova, Alena Nikolaevna'
'Long, Jerome'
'Larionova, Joulia'
'Guari, Yannick'
'Dronova, Marina'
'Tsareva, Ulyana'
'Dorovatovskii, Pavel'
'Shubina, Elena'
'Levitsky, Mikhail'

_publ_section_title
;
 Bi- and Tri-metallic Cage Silsesquioxanes: Features of Supramolecular
 Assembling and Magnetic Properties
;
_journal_name_full 'Dalton Trans.'
_journal_paper_doi 10.1039/C7DT02017A
_journal_year 2017
_chemical_absolute_configuration ad
_chemical_formula_moiety 'C84 H82 Cu4 N6 Na4 O26 Si12, 2(C2 H3 N)'
_chemical_formula_sum 'C88 H88 Cu4 N8 Na4 O26 Si12'
_chemical_formula_weight 2356.86
_space_group_crystal_system triclinic
_space_group_IT_number 1
_space_group_name_Hall 'P 1'
_space_group_name_H-M_alt 'P 1'
_symmetry_space_group_name_Hall 'P 1'
_symmetry_space_group_name_H-M 'P 1'
_atom_sites_solution_hydrogens mixed
_atom_sites_solution_primary direct
_audit_creation_date 2017-07-06
_audit_creation_method
;
Olex2 1.2
(compiled 2017.03.28 svn.r3405 for OlexSys, GUI svn.r5337)
;
_audit_update_record
;
2017-07-10 deposited with the CCDC.
2017-09-01 downloaded from the CCDC.
;
_cell_angle_alpha 97.541(2)
_cell_angle_beta 94.0280(10)
_cell_angle_gamma 101.0670(10)
_cell_formula_units_Z 1
_cell_length_a 12.4652(3)
_cell_length_b 14.2001(4)
_cell_length_c 15.2042(4)
_cell_measurement_reflns_used 9313
_cell_measurement_temperature 120
_cell_measurement_theta_max 67.43
_cell_measurement_theta_min 3.21
_cell_volume 2605.73(12)
_computing_cell_refinement 'SAINT v8.27A (Bruker, 2012)'
_computing_data_reduction 'SAINT v8.27A (Bruker, 2012)'
_computing_molecular_graphics 'Olex2 (Dolomanov et al., 2009)'
_computing_publication_material 'Olex2 (Dolomanov et al., 2009)'
_computing_structure_refinement 'ShelXL (Sheldrick, 2015)'
_computing_structure_solution 'ShelXT (Sheldrick, 2015)'
_diffrn_ambient_temperature 120
_diffrn_detector_area_resol_mean 8
_diffrn_measured_fraction_theta_full 0.941
_diffrn_measured_fraction_theta_max 0.945
_diffrn_measurement_device_type 'Bruker APEX-II CCD'
_diffrn_measurement_method '\f and \w scans'
_diffrn_radiation_monochromator graphite
_diffrn_radiation_type CuK\a
_diffrn_radiation_wavelength 1.54178
_diffrn_reflns_av_R_equivalents 0.0239
_diffrn_reflns_av_unetI/netI 0.0321
_diffrn_reflns_Laue_measured_fraction_full 0.941
_diffrn_reflns_Laue_measured_fraction_max 0.945
_diffrn_reflns_limit_h_max 14
_diffrn_reflns_limit_h_min -14
_diffrn_reflns_limit_k_max 16
_diffrn_reflns_limit_k_min -16
_diffrn_reflns_limit_l_max 18
_diffrn_reflns_limit_l_min -14
_diffrn_reflns_number 32692
_diffrn_reflns_point_group_measured_fraction_full 0.941
_diffrn_reflns_point_group_measured_fraction_max 0.945
_diffrn_reflns_theta_full 67.679
_diffrn_reflns_theta_max 67.516
_diffrn_reflns_theta_min 2.946
_diffrn_source 'sealed tube'
_diffrn_standards_number 0
_exptl_absorpt_coefficient_mu 3.045
_exptl_absorpt_correction_T_max 0.7529
_exptl_absorpt_correction_T_min 0.5023
_exptl_absorpt_correction_type multi-scan
_exptl_absorpt_process_details
'SADABS-2012/1 (Bruker,2012) was used for absorption correction. wR2(int) was 0.1369 before and 0.0386 after correction. The Ratio of minimum to maximum transmission is 0.6672. The \l/2 correction factor is 0.0015.'
_exptl_crystal_colour green
_exptl_crystal_colour_primary green
_exptl_crystal_density_diffrn 1.502
_exptl_crystal_description irregular
_exptl_crystal_F_000 1208
_exptl_crystal_size_max 0.31
_exptl_crystal_size_mid 0.27
_exptl_crystal_size_min 0.21
_refine_diff_density_max 0.572
_refine_diff_density_min -0.350
_refine_diff_density_rms 0.061
_refine_ls_abs_structure_details
;
 Refined as an inversion twin.
;
_refine_ls_abs_structure_Flack 0.175(18)
_refine_ls_extinction_method none
_refine_ls_goodness_of_fit_ref 1.046
_refine_ls_hydrogen_treatment constr
_refine_ls_matrix_type full
_refine_ls_number_parameters 1290
_refine_ls_number_reflns 12735
_refine_ls_number_restraints 3
_refine_ls_restrained_S_all 1.046
_refine_ls_R_factor_all 0.0279
_refine_ls_R_factor_gt 0.0275
_refine_ls_shift/su_max 0.001
_refine_ls_shift/su_mean 0.000
_refine_ls_structure_factor_coef Fsqd
_refine_ls_weighting_details 'w=1/[\s^2^(Fo^2^)+(0.0499P)^2^+0.6514P] where P=(Fo^2^+2Fc^2^)/3'
_refine_ls_weighting_scheme calc
_refine_ls_wR_factor_gt 0.0728
_refine_ls_wR_factor_ref 0.0731
_reflns_Friedel_coverage 1.000
_reflns_Friedel_fraction_full 0.941
_reflns_Friedel_fraction_max 0.945
_reflns_number_gt 12553
_reflns_number_total 12735
_reflns_threshold_expression 'I > 2\s(I)'
_cod_data_source_file c7dt02017a2.cif
_cod_data_source_block 693
_cod_database_code 7044094
_shelxl_version_number 2014/6
_shelx_space_group_comment
;
The symmetry employed for this shelxl refinement is uniquely defined
by the following loop, which should always be used as a source of
symmetry information in preference to the above space-group names.
They are only intended as comments.
;
_olex2_refinement_description
;
1. Twinned data refinement
 Scales: 0.825(18)
 0.175(18)
2. Fixed Uiso
 At 1.2 times of:
  All C(H) groups
 At 1.5 times of:
  All C(H,H,H) groups, All O(H,H) groups
3.a Rotating group:
 O1W(H1WA,H1WB), O2W(H2WA,H2WB)
3.b Aromatic/amide H refined with riding coordinates:
 C2(H2), C3(H3), C4(H4), C5(H5), C6(H6), C8(H8), C9(H9), C10(H10), C11(H11),
 C12(H12), C14(H14), C15(H15), C16(H16), C17(H17), C18(H18), C20(H20), C21(H21),
  C22(H22), C23(H23), C24(H24), C26(H26), C27(H27), C28(H28), C29(H29),
 C30(H30), C32(H32), C33(H33), C34(H34), C35(H35), C36(H36), C38(H38), C39(H39),
  C40(H40), C41(H41), C42(H42), C44(H44), C45(H45), C46(H46), C47(H47),
 C48(H48), C50(H50), C51(H51), C52(H52), C53(H53), C54(H54), C56(H56), C57(H57),
  C58(H58), C59(H59), C60(H60), C62(H62), C63(H63), C64(H64), C65(H65),
 C66(H66), C68(H68), C69(H69), C70(H70), C71(H71), C72(H72)
3.c Idealised Me refined as rotating group:
 C2S(H2SA,H2SB,H2SC), C4S(H4SA,H4SB,H4SC), C6S(H6SA,H6SB,H6SC), C8S(H8SA,H8SB,
 H8SC), C10S(H10A,H10B,H10C), C12S(H12A,H12B,H12C), C14S(H14A,H14B,H14C),
 C16S(H16A,H16B,H16C)
;
_olex2_submission_special_instructions 'No special instructions were received'

loop_
_space_group_symop_operation_xyz
'x, y, z'

loop_
_atom_site_label
_atom_site_type_symbol
_atom_site_fract_x
_atom_site_fract_y
_atom_site_fract_z
_atom_site_U_iso_or_equiv
_atom_site_adp_type
_atom_site_occupancy
_atom_site_site_symmetry_order
_atom_site_calc_flag
_atom_site_refinement_flags_posn
Cu1 Cu 0.63341(4) 0.50210(3) 0.41093(3) 0.01588(11) Uani 1 1 d .
Cu2 Cu 0.63813(4) 0.50585(3) 0.60946(3) 0.01560(11) Uani 1 1 d .
Cu3 Cu 0.34926(4) 0.62241(3) 0.51970(3) 0.01610(11) Uani 1 1 d .
Cu4 Cu 0.30120(4) 0.40314(3) 0.49227(3) 0.01550(11) Uani 1 1 d .
Si1 Si 0.53859(7) 0.29129(7) 0.29697(6) 0.01724(19) Uani 1 1 d .
Si2 Si 0.29976(7) 0.30753(7) 0.28783(6) 0.01662(19) Uani 1 1 d .
Si3 Si 0.27529(7) 0.51035(6) 0.32156(6) 0.01627(18) Uani 1 1 d .
Si4 Si 0.39405(7) 0.71433(7) 0.33955(6) 0.01817(19) Uani 1 1 d .
Si5 Si 0.64006(7) 0.71285(7) 0.35119(6) 0.01773(19) Uani 1 1 d .
Si6 Si 0.72054(7) 0.70856(6) 0.53750(6) 0.01578(18) Uani 1 1 d .
Si7 Si 0.66050(7) 0.71815(7) 0.72301(6) 0.01745(19) Uani 1 1 d .
Si8 Si 0.41888(7) 0.71967(7) 0.72419(6) 0.01724(19) Uani 1 1 d .
Si9 Si 0.30094(7) 0.51410(6) 0.69075(6) 0.01535(18) Uani 1 1 d .
Si10 Si 0.32023(7) 0.30982(7) 0.67254(6) 0.01662(18) Uani 1 1 d .
Si11 Si 0.55856(7) 0.29726(7) 0.67046(6) 0.01709(19) Uani 1 1 d .
Si12 Si 0.61722(7) 0.29868(6) 0.48431(6) 0.01569(18) Uani 1 1 d .
Na1 Na 0.57534(17) 0.50224(13) 0.20827(11) 0.0405(4) Uani 1 1 d .
Na2 Na 0.53381(11) 0.50671(10) 0.79390(9) 0.0220(3) Uani 1 1 d .
Na3 Na 0.51544(12) 0.81675(11) 0.54435(10) 0.0259(3) Uani 1 1 d .
Na4 Na 0.33936(13) 0.18754(11) 0.46353(10) 0.0281(3) Uani 1 1 d .
O1 O 0.41014(19) 0.27246(19) 0.25657(17) 0.0216(5) Uani 1 1 d .
O1W O 0.4448(3) 0.5584(3) 0.1298(2) 0.0456(8) Uani 1 1 d .
H1WA H 0.4273 0.5229 0.0770 0.068 Uiso 1 1 d GR
H1WB H 0.4699 0.6189 0.1229 0.068 Uiso 1 1 d GR
O2 O 0.30572(19) 0.41722(18) 0.26175(17) 0.0199(5) Uani 1 1 d .
O2W O 0.3916(3) 0.0406(3) 0.4283(4) 0.0709(14) Uani 1 1 d .
H2WA H 0.3419 -0.0077 0.4427 0.106 Uiso 1 1 d GR
H2WB H 0.4562 0.0409 0.4578 0.106 Uiso 1 1 d GR
O3 O 0.34065(19) 0.60530(18) 0.28413(17) 0.0201(5) Uani 1 1 d .
O4 O 0.5226(2) 0.73692(19) 0.31936(18) 0.0236(5) Uani 1 1 d .
O5 O 0.66648(19) 0.75733(18) 0.45810(17) 0.0192(5) Uani 1 1 d .
O6 O 0.68301(19) 0.76197(18) 0.62870(17) 0.0203(5) Uani 1 1 d .
O7 O 0.55019(19) 0.75306(19) 0.75364(17) 0.0219(5) Uani 1 1 d .
O8 O 0.37982(19) 0.60933(18) 0.75031(17) 0.0193(5) Uani 1 1 d .
O9 O 0.34222(18) 0.42245(18) 0.72646(16) 0.0180(5) Uani 1 1 d .
O10 O 0.4315(2) 0.26819(18) 0.69395(18) 0.0211(5) Uani 1 1 d .
O11 O 0.55942(19) 0.25050(17) 0.56549(17) 0.0193(5) Uani 1 1 d .
O12 O 0.54026(19) 0.24840(18) 0.39256(17) 0.0198(5) Uani 1 1 d .
O13 O 0.5988(2) 0.40219(18) 0.30905(17) 0.0206(5) Uani 1 1 d .
O14 O 0.6221(2) 0.41436(18) 0.49935(17) 0.0195(5) Uani 1 1 d .
O15 O 0.6050(2) 0.41100(18) 0.68544(17) 0.0200(5) Uani 1 1 d .
O16 O 0.6505(2) 0.60427(18) 0.70969(17) 0.0205(5) Uani 1 1 d .
O17 O 0.6716(2) 0.59381(18) 0.52199(18) 0.0210(5) Uani 1 1 d .
O18 O 0.6434(2) 0.60059(19) 0.33605(17) 0.0215(5) Uani 1 1 d .
O19 O 0.3788(2) 0.71907(19) 0.44312(18) 0.0239(5) Uani 1 1 d .
O20 O 0.3885(2) 0.71995(18) 0.62110(18) 0.0211(5) Uani 1 1 d .
O21 O 0.3179(2) 0.51367(18) 0.58674(17) 0.0192(5) Uani 1 1 d .
O22 O 0.3154(2) 0.51269(19) 0.42497(17) 0.0210(5) Uani 1 1 d .
O23 O 0.2911(2) 0.30651(18) 0.56889(18) 0.0208(5) Uani 1 1 d .
O24 O 0.2880(2) 0.30650(18) 0.39098(17) 0.0193(5) Uani 1 1 d .
N1S N 0.6959(4) 0.4919(4) 0.0953(3) 0.0525(11) Uani 1 1 d .
N2S N 0.5153(3) 0.3877(3) 0.8997(3) 0.0374(8) Uani 1 1 d .
N3S N 0.5739(4) 0.6259(3) 0.9256(3) 0.0394(9) Uani 1 1 d .
N4S N 0.6056(4) 0.9786(3) 0.4606(3) 0.0481(10) Uani 1 1 d .
N5S N 0.4991(4) 0.9537(3) 0.6468(3) 0.0494(11) Uani 1 1 d .
N6S N 0.1588(4) 0.0677(3) 0.4515(4) 0.0509(12) Uani 1 1 d .
C1 C 0.6000(3) 0.2122(3) 0.2151(2) 0.0221(8) Uani 1 1 d .
C1S C 0.7357(4) 0.4914(4) 0.0303(4) 0.0458(12) Uani 1 1 d .
C2 C 0.6831(3) 0.2495(3) 0.1650(3) 0.0316(9) Uani 1 1 d .
H2 H 0.7141 0.3169 0.1751 0.038 Uiso 1 1 calc R
C2S C 0.7861(5) 0.4914(6) -0.0516(5) 0.0672(18) Uani 1 1 d .
H2SA H 0.7568 0.5350 -0.0875 0.101 Uiso 1 1 calc GR
H2SB H 0.7702 0.4255 -0.0848 0.101 Uiso 1 1 calc GR
H2SC H 0.8658 0.5137 -0.0386 0.101 Uiso 1 1 calc GR
C3 C 0.7211(4) 0.1884(4) 0.1001(3) 0.0402(11) Uani 1 1 d .
H3 H 0.7773 0.2147 0.0659 0.048 Uiso 1 1 calc R
C3S C 0.4887(4) 0.3310(4) 0.9439(3) 0.0383(10) Uani 1 1 d .
C4 C 0.6781(4) 0.0914(4) 0.0856(3) 0.0402(11) Uani 1 1 d .
H4 H 0.7043 0.0503 0.0413 0.048 Uiso 1 1 calc R
C4S C 0.4519(5) 0.2571(5) 1.0007(5) 0.0576(15) Uani 1 1 d .
H4SA H 0.4083 0.1988 0.9636 0.086 Uiso 1 1 calc GR
H4SB H 0.4068 0.2826 1.0447 0.086 Uiso 1 1 calc GR
H4SC H 0.5160 0.2407 1.0316 0.086 Uiso 1 1 calc GR
C5 C 0.5973(4) 0.0529(3) 0.1346(4) 0.0421(11) Uani 1 1 d .
H5 H 0.5681 -0.0149 0.1247 0.050 Uiso 1 1 calc R
C5S C 0.5938(4) 0.6871(3) 0.9822(3) 0.0367(10) Uani 1 1 d .
C6 C 0.5576(4) 0.1133(3) 0.1993(3) 0.0358(10) Uani 1 1 d .
H6 H 0.5011 0.0862 0.2328 0.043 Uiso 1 1 calc R
C6S C 0.6193(8) 0.7676(6) 1.0539(5) 0.084(2) Uani 1 1 d .
H6SA H 0.5927 0.8231 1.0351 0.125 Uiso 1 1 calc GR
H6SB H 0.6990 0.7853 1.0692 0.125 Uiso 1 1 calc GR
H6SC H 0.5835 0.7489 1.1062 0.125 Uiso 1 1 calc GR
C7 C 0.1811(3) 0.2263(3) 0.2179(2) 0.0191(7) Uani 1 1 d .
C7S C 0.6716(4) 1.0108(3) 0.5192(4) 0.0378(10) Uani 1 1 d .
C8 C 0.0749(3) 0.2265(3) 0.2434(3) 0.0263(8) Uani 1 1 d .
H8 H 0.0665 0.2648 0.2976 0.032 Uiso 1 1 calc R
C8S C 0.7532(4) 1.0500(4) 0.5941(4) 0.0491(12) Uani 1 1 d .
H8SA H 0.8028 1.1072 0.5800 0.074 Uiso 1 1 calc GR
H8SB H 0.7954 1.0007 0.6062 0.074 Uiso 1 1 calc GR
H8SC H 0.7166 1.0684 0.6467 0.074 Uiso 1 1 calc GR
C9 C -0.0184(3) 0.1720(3) 0.1914(3) 0.0324(9) Uani 1 1 d .
H9 H -0.0893 0.1736 0.2100 0.039 Uiso 1 1 calc R
C9S C 0.4208(4) 0.9828(3) 0.6582(3) 0.0413(11) Uani 1 1 d .
C10 C -0.0073(3) 0.1156(3) 0.1126(3) 0.0296(8) Uani 1 1 d .
H10 H -0.0706 0.0787 0.0765 0.035 Uiso 1 1 calc R
C10S C 0.3222(4) 1.0195(4) 0.6728(5) 0.0521(14) Uani 1 1 d .
H10A H 0.2709 1.0011 0.6187 0.078 Uiso 1 1 calc GR
H10B H 0.3409 1.0903 0.6876 0.078 Uiso 1 1 calc GR
H10C H 0.2878 0.9918 0.7222 0.078 Uiso 1 1 calc GR
C11 C 0.0967(3) 0.1131(3) 0.0861(3) 0.0257(8) Uani 1 1 d .
H11 H 0.1044 0.0736 0.0324 0.031 Uiso 1 1 calc R
C11S C 0.0774(4) 0.0137(3) 0.4427(3) 0.0379(10) Uani 1 1 d .
C12 C 0.1897(3) 0.1682(3) 0.1380(3) 0.0217(7) Uani 1 1 d .
H12 H 0.2603 0.1663 0.1189 0.026 Uiso 1 1 calc R
C12S C -0.0277(4) -0.0542(4) 0.4330(4) 0.0450(12) Uani 1 1 d .
H12A H -0.0580 -0.0665 0.3704 0.068 Uiso 1 1 calc GR
H12B H -0.0787 -0.0266 0.4698 0.068 Uiso 1 1 calc GR
H12C H -0.0171 -0.1153 0.4522 0.068 Uiso 1 1 calc GR
C13 C 0.1248(3) 0.5060(3) 0.3054(3) 0.0217(7) Uani 1 1 d .
C14 C 0.0526(3) 0.4604(3) 0.3598(3) 0.0278(8) Uani 1 1 d .
H14 H 0.0813 0.4348 0.4090 0.033 Uiso 1 1 calc R
C15 C -0.0602(3) 0.4512(3) 0.3443(3) 0.0329(9) Uani 1 1 d .
H15 H -0.1077 0.4185 0.3817 0.040 Uiso 1 1 calc R
C16 C -0.1033(3) 0.4898(3) 0.2739(3) 0.0336(10) Uani 1 1 d .
H16 H -0.1805 0.4839 0.2629 0.040 Uiso 1 1 calc R
C17 C -0.0332(3) 0.5371(4) 0.2199(3) 0.0357(10) Uani 1 1 d .
H17 H -0.0624 0.5639 0.1717 0.043 Uiso 1 1 calc R
C18 C 0.0804(3) 0.5458(3) 0.2357(3) 0.0286(8) Uani 1 1 d .
H18 H 0.1278 0.5792 0.1985 0.034 Uiso 1 1 calc R
C19 C 0.3291(3) 0.8013(3) 0.2836(3) 0.0211(7) Uani 1 1 d .
C20 C 0.2332(4) 0.8272(4) 0.3091(3) 0.0416(11) Uani 1 1 d .
H20 H 0.2016 0.8034 0.3590 0.050 Uiso 1 1 calc R
C21 C 0.1824(4) 0.8871(5) 0.2632(4) 0.0525(14) Uani 1 1 d .
H21 H 0.1167 0.9040 0.2820 0.063 Uiso 1 1 calc R
C22 C 0.2257(4) 0.9222(4) 0.1912(4) 0.0477(12) Uani 1 1 d .
H22 H 0.1895 0.9621 0.1591 0.057 Uiso 1 1 calc R
C23 C 0.3215(5) 0.8994(6) 0.1657(5) 0.070(2) Uani 1 1 d .
H23 H 0.3531 0.9246 0.1163 0.083 Uiso 1 1 calc R
C24 C 0.3733(4) 0.8391(5) 0.2118(4) 0.0551(16) Uani 1 1 d .
H24 H 0.4401 0.8239 0.1936 0.066 Uiso 1 1 calc R
C25 C 0.7398(3) 0.7832(3) 0.2862(3) 0.0235(7) Uani 1 1 d .
C26 C 0.7346(3) 0.8781(3) 0.2737(3) 0.0258(8) Uani 1 1 d .
H26 H 0.6791 0.9075 0.2986 0.031 Uiso 1 1 calc R
C27 C 0.8093(3) 0.9298(3) 0.2254(3) 0.0326(9) Uani 1 1 d .
H27 H 0.8043 0.9940 0.2172 0.039 Uiso 1 1 calc R
C28 C 0.8909(4) 0.8885(4) 0.1892(3) 0.0422(11) Uani 1 1 d .
H28 H 0.9430 0.9247 0.1573 0.051 Uiso 1 1 calc R
C29 C 0.8967(4) 0.7946(4) 0.1995(4) 0.0443(12) Uani 1 1 d .
H29 H 0.9516 0.7653 0.1733 0.053 Uiso 1 1 calc R
C30 C 0.8220(4) 0.7425(3) 0.2482(3) 0.0322(9) Uani 1 1 d .
H30 H 0.8272 0.6781 0.2557 0.039 Uiso 1 1 calc R
C31 C 0.8731(3) 0.7358(3) 0.5419(3) 0.0191(7) Uani 1 1 d .
C32 C 0.9265(3) 0.6892(3) 0.4769(3) 0.0264(8) Uani 1 1 d .
H32 H 0.8840 0.6436 0.4299 0.032 Uiso 1 1 calc R
C33 C 1.0405(3) 0.7078(3) 0.4792(3) 0.0314(9) Uani 1 1 d .
H33 H 1.0751 0.6750 0.4344 0.038 Uiso 1 1 calc R
C34 C 1.1034(3) 0.7744(3) 0.5473(3) 0.0351(10) Uani 1 1 d .
H34 H 1.1812 0.7877 0.5488 0.042 Uiso 1 1 calc R
C35 C 1.0529(3) 0.8213(3) 0.6127(3) 0.0340(9) Uani 1 1 d .
H35 H 1.0960 0.8668 0.6594 0.041 Uiso 1 1 calc R
C36 C 0.9383(3) 0.8019(3) 0.6101(3) 0.0259(8) Uani 1 1 d .
H36 H 0.9043 0.8342 0.6556 0.031 Uiso 1 1 calc R
C37 C 0.7717(3) 0.7800(3) 0.8119(2) 0.0198(7) Uani 1 1 d .
C38 C 0.7825(4) 0.8773(3) 0.8467(3) 0.0347(10) Uani 1 1 d .
H38 H 0.7349 0.9145 0.8230 0.042 Uiso 1 1 calc R
C39 C 0.8632(4) 0.9205(4) 0.9164(3) 0.0415(11) Uani 1 1 d .
H39 H 0.8704 0.9872 0.9395 0.050 Uiso 1 1 calc R
C40 C 0.9327(3) 0.8671(4) 0.9520(3) 0.0362(10) Uani 1 1 d .
H40 H 0.9850 0.8960 1.0012 0.043 Uiso 1 1 calc R
C41 C 0.9257(4) 0.7731(4) 0.9162(4) 0.0466(12) Uani 1 1 d .
H41 H 0.9753 0.7369 0.9389 0.056 Uiso 1 1 calc R
C42 C 0.8456(4) 0.7294(3) 0.8460(3) 0.0376(10) Uani 1 1 d .
H42 H 0.8419 0.6638 0.8212 0.045 Uiso 1 1 calc R
C43 C 0.3568(3) 0.8061(3) 0.7986(3) 0.0217(7) Uani 1 1 d .
C44 C 0.4222(3) 0.8783(3) 0.8610(3) 0.0315(9) Uani 1 1 d .
H44 H 0.4995 0.8831 0.8662 0.038 Uiso 1 1 calc R
C45 C 0.3780(4) 0.9433(4) 0.9157(3) 0.0424(11) Uani 1 1 d .
H45 H 0.4247 0.9921 0.9576 0.051 Uiso 1 1 calc R
C46 C 0.2657(5) 0.9370(4) 0.9093(4) 0.0499(13) Uani 1 1 d .
H46 H 0.2350 0.9819 0.9464 0.060 Uiso 1 1 calc R
C47 C 0.1978(4) 0.8652(4) 0.8487(4) 0.0444(12) Uani 1 1 d .
H47 H 0.1204 0.8599 0.8451 0.053 Uiso 1 1 calc R
C48 C 0.2434(3) 0.8005(3) 0.7931(3) 0.0313(9) Uani 1 1 d .
H48 H 0.1967 0.7521 0.7508 0.038 Uiso 1 1 calc R
C49 C 0.1547(3) 0.5100(3) 0.7102(2) 0.0202(7) Uani 1 1 d .
C50 C 0.0889(3) 0.5539(3) 0.6578(3) 0.0284(8) Uani 1 1 d .
H50 H 0.1189 0.5853 0.6109 0.034 Uiso 1 1 calc R
C51 C -0.0212(3) 0.5526(3) 0.6729(3) 0.0316(9) Uani 1 1 d .
H51 H -0.0649 0.5830 0.6364 0.038 Uiso 1 1 calc R
C52 C -0.0656(3) 0.5074(3) 0.7403(3) 0.0334(9) Uani 1 1 d .
H52 H -0.1402 0.5062 0.7503 0.040 Uiso 1 1 calc R
C53 C -0.0010(4) 0.4632(4) 0.7939(3) 0.0351(10) Uani 1 1 d .
H53 H -0.0316 0.4313 0.8402 0.042 Uiso 1 1 calc R
C54 C 0.1083(3) 0.4662(3) 0.7793(3) 0.0286(8) Uani 1 1 d .
H54 H 0.1524 0.4376 0.8172 0.034 Uiso 1 1 calc R
C55 C 0.2119(3) 0.2328(3) 0.7255(3) 0.0198(7) Uani 1 1 d .
C56 C 0.2175(3) 0.2403(3) 0.8187(3) 0.0298(8) Uani 1 1 d .
H56 H 0.2719 0.2892 0.8541 0.036 Uiso 1 1 calc R
C57 C 0.1449(4) 0.1773(4) 0.8601(3) 0.0406(11) Uani 1 1 d .
H57 H 0.1499 0.1831 0.9233 0.049 Uiso 1 1 calc R
C58 C 0.0655(4) 0.1062(4) 0.8089(4) 0.0444(12) Uani 1 1 d .
H58 H 0.0168 0.0622 0.8369 0.053 Uiso 1 1 calc R
C59 C 0.0567(3) 0.0991(4) 0.7181(4) 0.0425(11) Uani 1 1 d .
H59 H 0.0011 0.0506 0.6833 0.051 Uiso 1 1 calc R
C60 C 0.1293(3) 0.1629(3) 0.6757(3) 0.0313(9) Uani 1 1 d .
H60 H 0.1218 0.1581 0.6126 0.038 Uiso 1 1 calc R
C61 C 0.6410(3) 0.2375(3) 0.7442(3) 0.0227(7) Uani 1 1 d .
C62 C 0.7559(3) 0.2630(3) 0.7528(3) 0.0316(9) Uani 1 1 d .
H62 H 0.7905 0.3110 0.7203 0.038 Uiso 1 1 calc R
C63 C 0.8208(4) 0.2212(4) 0.8066(3) 0.0402(11) Uani 1 1 d .
H63 H 0.8985 0.2394 0.8097 0.048 Uiso 1 1 calc R
C64 C 0.7728(4) 0.1535(4) 0.8555(4) 0.0462(12) Uani 1 1 d .
H64 H 0.8174 0.1248 0.8931 0.055 Uiso 1 1 calc R
C65 C 0.6602(4) 0.1266(4) 0.8506(4) 0.0461(12) Uani 1 1 d .
H65 H 0.6269 0.0794 0.8846 0.055 Uiso 1 1 calc R
C66 C 0.5951(3) 0.1690(3) 0.7956(3) 0.0334(9) Uani 1 1 d .
H66 H 0.5175 0.1506 0.7932 0.040 Uiso 1 1 calc R
C67 C 0.7581(3) 0.2728(3) 0.4782(2) 0.0189(7) Uani 1 1 d .
C68 C 0.8438(3) 0.3263(3) 0.5397(3) 0.0253(8) Uani 1 1 d .
H68 H 0.8293 0.3758 0.5830 0.030 Uiso 1 1 calc R
C69 C 0.9501(3) 0.3086(3) 0.5389(3) 0.0312(9) Uani 1 1 d .
H69 H 1.0071 0.3455 0.5815 0.037 Uiso 1 1 calc R
C70 C 0.9722(3) 0.2374(3) 0.4760(3) 0.0313(9) Uani 1 1 d .
H70 H 1.0446 0.2255 0.4750 0.038 Uiso 1 1 calc R
C71 C 0.8888(3) 0.1832(3) 0.4144(3) 0.0282(8) Uani 1 1 d .
H71 H 0.9041 0.1343 0.3710 0.034 Uiso 1 1 calc R
C72 C 0.7822(3) 0.2004(3) 0.4159(3) 0.0239(8) Uani 1 1 d .
H72 H 0.7253 0.1621 0.3740 0.029 Uiso 1 1 calc R
N7S N 0.0716(4) 0.6057(4) 0.0156(4) 0.0592(13) Uani 1 1 d .
C13S C 0.1585(5) 0.6307(4) -0.0007(4) 0.0485(13) Uani 1 1 d .
C14S C 0.2715(5) 0.6627(5) -0.0231(5) 0.0643(17) Uani 1 1 d .
H14A H 0.2819 0.6253 -0.0796 0.097 Uiso 1 1 calc GR
H14B H 0.3236 0.6524 0.0243 0.097 Uiso 1 1 calc GR
H14C H 0.2842 0.7318 -0.0288 0.097 Uiso 1 1 calc GR
N8S N 0.2602(5) 0.4171(4) 0.0227(4) 0.0602(13) Uani 1 1 d .
C15S C 0.1701(5) 0.3927(4) 0.0314(4) 0.0497(13) Uani 1 1 d .
C16S C 0.0537(6) 0.3603(4) 0.0427(5) 0.0590(15) Uani 1 1 d .
H16A H 0.0202 0.3079 -0.0056 0.089 Uiso 1 1 calc GR
H16B H 0.0161 0.4148 0.0411 0.089 Uiso 1 1 calc GR
H16C H 0.0468 0.3367 0.1002 0.089 Uiso 1 1 calc GR

loop_
_atom_site_aniso_label
_atom_site_aniso_U_11
_atom_site_aniso_U_22
_atom_site_aniso_U_33
_atom_site_aniso_U_23
_atom_site_aniso_U_13
_atom_site_aniso_U_12
Cu1 0.0161(2) 0.0167(2) 0.0135(2) 0.00190(19) 0.00037(18) 0.00057(18)
Cu2 0.0158(2) 0.0161(2) 0.0136(2) 0.00187(19) 0.00113(17) 0.00047(17)
Cu3 0.0169(2) 0.0170(2) 0.0132(2) 0.00289(19) 0.00014(18) 0.00068(18)
Cu4 0.0165(2) 0.0174(2) 0.0120(2) 0.00277(19) 0.00017(17) 0.00201(18)
Si1 0.0157(4) 0.0201(5) 0.0150(5) 0.0009(4) -0.0012(3) 0.0035(3)
Si2 0.0162(4) 0.0195(4) 0.0132(4) 0.0014(4) -0.0012(3) 0.0028(3)
Si3 0.0176(4) 0.0180(4) 0.0122(4) 0.0036(4) -0.0017(3) 0.0012(3)
Si4 0.0181(4) 0.0188(4) 0.0166(5) 0.0051(4) -0.0006(3) 0.0006(3)
Si5 0.0162(4) 0.0194(4) 0.0165(5) 0.0050(4) -0.0005(3) 0.0001(3)
Si6 0.0155(4) 0.0156(4) 0.0145(4) 0.0024(4) 0.0006(3) -0.0008(3)
Si7 0.0165(4) 0.0187(4) 0.0149(5) 0.0004(4) 0.0013(3) -0.0004(3)
Si8 0.0159(4) 0.0196(4) 0.0148(4) 0.0012(4) 0.0018(3) 0.0010(3)
Si9 0.0155(4) 0.0183(4) 0.0119(4) 0.0031(4) 0.0017(3) 0.0020(3)
Si10 0.0168(4) 0.0189(4) 0.0147(4) 0.0046(4) 0.0030(3) 0.0031(3)
Si11 0.0162(4) 0.0191(4) 0.0170(5) 0.0049(4) 0.0033(3) 0.0040(3)
Si12 0.0158(4) 0.0163(4) 0.0147(4) 0.0023(4) 0.0009(3) 0.0027(3)
Na1 0.0695(12) 0.0309(8) 0.0185(8) 0.0039(7) -0.0091(8) 0.0078(8)
Na2 0.0207(6) 0.0275(7) 0.0169(7) 0.0027(6) 0.0028(5) 0.0023(5)
Na3 0.0253(7) 0.0249(7) 0.0243(8) 0.0011(6) 0.0019(6) -0.0009(6)
Na4 0.0390(8) 0.0231(7) 0.0235(8) 0.0042(6) 0.0024(6) 0.0089(6)
O1 0.0173(11) 0.0270(13) 0.0187(13) -0.0007(11) -0.0020(9) 0.0044(10)
O1W 0.0403(17) 0.059(2) 0.0380(18) 0.0088(17) 0.0054(14) 0.0101(16)
O2 0.0206(12) 0.0227(13) 0.0150(12) 0.0022(10) -0.0009(9) 0.0025(10)
O2W 0.0355(18) 0.0371(19) 0.132(4) -0.013(2) -0.005(2) 0.0093(15)
O3 0.0223(12) 0.0228(12) 0.0135(12) 0.0043(10) -0.0002(9) 0.0001(10)
O4 0.0185(12) 0.0278(13) 0.0243(13) 0.0106(11) -0.0021(10) 0.0011(10)
O5 0.0187(11) 0.0191(12) 0.0186(13) 0.0035(10) -0.0011(9) 0.0014(9)
O6 0.0192(11) 0.0188(12) 0.0204(13) 0.0005(11) 0.0018(10) -0.0004(9)
O7 0.0173(12) 0.0265(13) 0.0183(12) -0.0021(10) 0.0008(9) -0.0005(10)
O8 0.0166(11) 0.0244(13) 0.0157(12) 0.0019(10) 0.0019(9) 0.0022(9)
O9 0.0160(11) 0.0236(12) 0.0150(12) 0.0051(10) 0.0025(9) 0.0033(9)
O10 0.0192(12) 0.0235(12) 0.0223(13) 0.0076(11) 0.0052(10) 0.0050(10)
O11 0.0193(11) 0.0183(12) 0.0196(13) 0.0035(10) 0.0043(9) 0.0010(9)
O12 0.0189(11) 0.0209(12) 0.0174(12) 0.0004(10) -0.0012(9) 0.0017(9)
O13 0.0257(12) 0.0209(13) 0.0141(12) 0.0014(10) -0.0008(9) 0.0035(10)
O14 0.0254(12) 0.0177(12) 0.0149(12) 0.0014(10) 0.0010(10) 0.0041(10)
O15 0.0253(12) 0.0224(13) 0.0127(12) 0.0038(10) 0.0030(9) 0.0049(10)
O16 0.0257(12) 0.0199(12) 0.0140(12) 0.0028(10) 0.0032(10) -0.0008(10)
O17 0.0255(12) 0.0177(12) 0.0172(13) 0.0019(10) 0.0004(10) -0.0011(10)
O18 0.0274(13) 0.0216(13) 0.0139(12) 0.0036(10) -0.0010(10) 0.0014(10)
O19 0.0317(14) 0.0188(12) 0.0186(13) 0.0043(11) -0.0009(10) -0.0010(10)
O20 0.0245(12) 0.0185(12) 0.0178(13) 0.0017(10) 0.0020(10) -0.0008(10)
O21 0.0267(13) 0.0198(12) 0.0111(12) 0.0030(10) 0.0037(10) 0.0041(10)
O22 0.0265(13) 0.0231(13) 0.0113(12) 0.0018(10) -0.0037(10) 0.0024(10)
O23 0.0272(13) 0.0180(12) 0.0170(13) 0.0021(10) 0.0033(10) 0.0041(10)
O24 0.0263(13) 0.0179(12) 0.0129(12) 0.0024(10) -0.0010(9) 0.0038(10)
N1S 0.049(2) 0.075(3) 0.033(2) 0.013(2) -0.006(2) 0.014(2)
N2S 0.043(2) 0.039(2) 0.0281(19) 0.0072(18) 0.0013(16) 0.0013(17)
N3S 0.054(2) 0.035(2) 0.0252(19) -0.0008(18) 0.0007(16) 0.0035(17)
N4S 0.044(2) 0.045(2) 0.054(3) 0.003(2) 0.008(2) 0.0058(19)
N5S 0.063(3) 0.034(2) 0.052(3) 0.002(2) 0.022(2) 0.010(2)
N6S 0.040(2) 0.039(2) 0.068(3) -0.008(2) 0.012(2) 0.0011(19)
C1 0.0225(17) 0.0286(19) 0.0158(17) -0.0008(15) -0.0024(14) 0.0112(15)
C1S 0.032(2) 0.063(3) 0.041(3) 0.009(3) -0.007(2) 0.012(2)
C2 0.0236(18) 0.037(2) 0.034(2) 0.0025(19) 0.0062(16) 0.0063(16)
C2S 0.042(3) 0.099(5) 0.061(4) 0.004(4) 0.016(3) 0.014(3)
C3 0.029(2) 0.058(3) 0.037(3) 0.006(2) 0.0112(18) 0.017(2)
C3S 0.034(2) 0.045(3) 0.034(2) 0.009(2) -0.0037(18) 0.0031(19)
C4 0.037(2) 0.055(3) 0.030(2) -0.010(2) -0.0002(18) 0.024(2)
C4S 0.046(3) 0.067(4) 0.063(4) 0.035(3) 0.002(3) 0.004(3)
C5 0.049(3) 0.030(2) 0.044(3) -0.008(2) 0.005(2) 0.011(2)
C5S 0.045(2) 0.034(2) 0.029(2) 0.002(2) 0.0008(19) 0.0062(19)
C6 0.042(2) 0.033(2) 0.031(2) -0.0019(19) 0.0088(18) 0.0078(18)
C6S 0.110(6) 0.064(4) 0.059(4) -0.032(4) -0.021(4) 0.011(4)
C7 0.0210(17) 0.0202(17) 0.0159(17) 0.0061(14) -0.0013(13) 0.0029(13)
C7S 0.038(2) 0.031(2) 0.044(3) 0.004(2) 0.012(2) 0.0039(19)
C8 0.0218(18) 0.0307(19) 0.0208(19) -0.0062(16) 0.0039(14) -0.0022(15)
C8S 0.042(3) 0.055(3) 0.045(3) 0.008(3) 0.002(2) -0.002(2)
C9 0.0200(18) 0.040(2) 0.032(2) 0.0029(19) 0.0009(16) -0.0040(16)
C9S 0.054(3) 0.026(2) 0.040(3) 0.003(2) 0.007(2) 0.001(2)
C10 0.0274(19) 0.030(2) 0.025(2) 0.0038(17) -0.0058(15) -0.0062(15)
C10S 0.041(3) 0.036(2) 0.076(4) 0.006(3) 0.004(3) 0.004(2)
C11 0.0316(19) 0.0229(18) 0.0193(18) -0.0005(15) -0.0018(15) 0.0013(15)
C11S 0.039(2) 0.034(2) 0.040(3) 0.003(2) 0.0024(19) 0.008(2)
C12 0.0218(17) 0.0233(17) 0.0185(18) 0.0029(15) 0.0022(14) 0.0012(14)
C12S 0.040(2) 0.043(3) 0.049(3) 0.014(2) -0.007(2) 0.000(2)
C13 0.0230(17) 0.0201(17) 0.0205(18) 0.0020(15) -0.0016(14) 0.0032(14)
C14 0.0257(19) 0.029(2) 0.031(2) 0.0099(18) 0.0055(16) 0.0055(16)
C15 0.0239(19) 0.029(2) 0.045(3) 0.0082(19) 0.0079(17) 0.0009(16)
C16 0.0205(18) 0.041(2) 0.037(2) -0.004(2) 0.0007(16) 0.0094(16)
C17 0.027(2) 0.052(3) 0.031(2) 0.006(2) -0.0030(17) 0.0180(19)
C18 0.0231(19) 0.042(2) 0.023(2) 0.0076(18) 0.0018(15) 0.0090(16)
C19 0.0217(17) 0.0191(16) 0.0210(18) 0.0049(15) 0.0004(14) 0.0003(13)
C20 0.034(2) 0.060(3) 0.037(3) 0.014(2) 0.0092(19) 0.020(2)
C21 0.048(3) 0.066(3) 0.052(3) 0.006(3) 0.002(2) 0.036(3)
C22 0.045(3) 0.038(3) 0.062(3) 0.020(2) -0.014(2) 0.014(2)
C23 0.050(3) 0.097(5) 0.080(5) 0.066(4) 0.013(3) 0.021(3)
C24 0.039(3) 0.085(4) 0.062(4) 0.049(3) 0.024(2) 0.030(3)
C25 0.0215(16) 0.0291(19) 0.0170(17) 0.0041(15) -0.0026(13) -0.0009(14)
C26 0.0241(18) 0.0264(19) 0.025(2) 0.0046(16) 0.0005(15) -0.0009(15)
C27 0.033(2) 0.031(2) 0.032(2) 0.0116(18) 0.0001(17) -0.0024(17)
C28 0.040(2) 0.047(3) 0.040(3) 0.016(2) 0.015(2) -0.003(2)
C29 0.043(3) 0.047(3) 0.047(3) 0.012(2) 0.025(2) 0.012(2)
C30 0.032(2) 0.032(2) 0.035(2) 0.0093(19) 0.0119(17) 0.0059(17)
C31 0.0163(16) 0.0180(16) 0.0232(19) 0.0090(15) 0.0001(13) 0.0009(13)
C32 0.0277(19) 0.0237(18) 0.028(2) 0.0054(16) 0.0057(16) 0.0043(15)
C33 0.029(2) 0.030(2) 0.041(2) 0.0124(19) 0.0151(17) 0.0118(16)
C34 0.0205(18) 0.036(2) 0.052(3) 0.016(2) 0.0058(18) 0.0058(16)
C35 0.024(2) 0.037(2) 0.037(2) 0.007(2) -0.0088(17) 0.0007(17)
C36 0.0219(17) 0.0281(19) 0.025(2) 0.0027(16) 0.0009(14) 0.0008(15)
C37 0.0154(15) 0.0245(18) 0.0175(17) 0.0021(15) 0.0030(13) -0.0004(13)
C38 0.033(2) 0.033(2) 0.035(2) -0.0057(19) -0.0039(17) 0.0092(17)
C39 0.046(3) 0.034(2) 0.036(3) -0.011(2) -0.002(2) 0.0025(19)
C40 0.0256(19) 0.049(3) 0.026(2) -0.003(2) -0.0050(16) -0.0046(18)
C41 0.033(2) 0.049(3) 0.055(3) 0.007(3) -0.020(2) 0.010(2)
C42 0.031(2) 0.030(2) 0.048(3) -0.005(2) -0.0085(19) 0.0094(17)
C43 0.0251(18) 0.0223(17) 0.0191(18) 0.0046(15) 0.0056(14) 0.0057(14)
C44 0.032(2) 0.032(2) 0.028(2) -0.0009(18) 0.0035(16) 0.0050(17)
C45 0.054(3) 0.038(2) 0.032(2) -0.007(2) 0.005(2) 0.011(2)
C46 0.065(3) 0.055(3) 0.038(3) -0.003(2) 0.016(2) 0.035(3)
C47 0.036(2) 0.059(3) 0.045(3) 0.005(2) 0.013(2) 0.024(2)
C48 0.0267(19) 0.039(2) 0.030(2) 0.0048(19) 0.0048(16) 0.0113(17)
C49 0.0184(16) 0.0231(17) 0.0174(18) -0.0002(15) 0.0001(13) 0.0027(13)
C50 0.0232(18) 0.0281(19) 0.035(2) 0.0099(18) 0.0001(16) 0.0047(15)
C51 0.0205(18) 0.031(2) 0.042(2) 0.0049(19) -0.0042(16) 0.0055(15)
C52 0.0176(17) 0.043(2) 0.039(2) -0.003(2) 0.0039(16) 0.0101(16)
C53 0.027(2) 0.048(3) 0.034(2) 0.012(2) 0.0113(17) 0.0094(18)
C54 0.0226(18) 0.039(2) 0.028(2) 0.0095(18) 0.0077(15) 0.0104(16)
C55 0.0166(15) 0.0219(17) 0.0229(19) 0.0068(15) 0.0036(13) 0.0056(13)
C56 0.0299(19) 0.037(2) 0.023(2) 0.0099(18) 0.0047(16) 0.0052(17)
C57 0.044(2) 0.051(3) 0.034(2) 0.023(2) 0.017(2) 0.012(2)
C58 0.032(2) 0.043(3) 0.066(4) 0.028(3) 0.021(2) 0.007(2)
C59 0.0220(19) 0.039(2) 0.062(3) 0.010(2) 0.002(2) -0.0059(18)
C60 0.0237(18) 0.037(2) 0.030(2) 0.0056(19) -0.0012(16) 0.0001(16)
C61 0.0236(18) 0.0227(17) 0.0221(19) 0.0031(15) 0.0032(14) 0.0050(14)
C62 0.026(2) 0.035(2) 0.035(2) 0.0072(19) 0.0031(16) 0.0098(17)
C63 0.032(2) 0.050(3) 0.041(3) 0.006(2) -0.0032(19) 0.016(2)
C64 0.047(3) 0.053(3) 0.044(3) 0.017(2) -0.008(2) 0.022(2)
C65 0.051(3) 0.045(3) 0.046(3) 0.028(2) -0.001(2) 0.007(2)
C66 0.030(2) 0.036(2) 0.035(2) 0.0115(19) 0.0011(17) 0.0037(17)
C67 0.0187(16) 0.0203(16) 0.0186(18) 0.0066(14) 0.0031(13) 0.0031(13)
C68 0.0219(17) 0.0282(19) 0.024(2) 0.0022(16) 0.0014(14) 0.0029(15)
C69 0.0218(18) 0.035(2) 0.033(2) 0.0023(19) -0.0049(16) 0.0022(16)
C70 0.0203(17) 0.041(2) 0.038(2) 0.015(2) 0.0063(16) 0.0112(16)
C71 0.032(2) 0.033(2) 0.025(2) 0.0064(17) 0.0083(16) 0.0158(17)
C72 0.0220(17) 0.0276(19) 0.0223(19) 0.0055(16) 0.0005(14) 0.0050(15)
N7S 0.053(3) 0.075(3) 0.057(3) 0.032(3) 0.006(2) 0.015(2)
C13S 0.052(3) 0.056(3) 0.044(3) 0.029(3) 0.000(2) 0.013(2)
C14S 0.055(3) 0.075(4) 0.071(4) 0.040(4) 0.010(3) 0.011(3)
N8S 0.065(3) 0.067(3) 0.045(3) -0.002(2) 0.002(2) 0.012(3)
C15S 0.074(4) 0.041(3) 0.033(3) 0.003(2) -0.006(2) 0.015(3)
C16S 0.074(4) 0.041(3) 0.064(4) 0.014(3) 0.005(3) 0.013(3)

loop_
_atom_type_symbol
_atom_type_description
_atom_type_scat_dispersion_real
_atom_type_scat_dispersion_imag
_atom_type_scat_source
C C 0.0181 0.0091 'International Tables Vol C Tables 4.2.6.8 and 6.1.1.4'
H H 0.0000 0.0000 'International Tables Vol C Tables 4.2.6.8 and 6.1.1.4'
Cu Cu -1.9646 0.5888 'International Tables Vol C Tables 4.2.6.8 and 6.1.1.4'
N N 0.0311 0.0180 'International Tables Vol C Tables 4.2.6.8 and 6.1.1.4'
Na Na 0.1353 0.1239 'International Tables Vol C Tables 4.2.6.8 and 6.1.1.4'
O O 0.0492 0.0322 'International Tables Vol C Tables 4.2.6.8 and 6.1.1.4'
Si Si 0.2541 0.3302 'International Tables Vol C Tables 4.2.6.8 and 6.1.1.4'

loop_
_geom_angle_atom_site_label_1
_geom_angle_atom_site_label_2
_geom_angle_atom_site_label_3
_geom_angle
Cu2 Cu1 Na1 167.47(4)
O13 Cu1 Cu2 134.97(8)
O13 Cu1 Na1 46.25(9)
O13 Cu1 O14 95.73(11)
O13 Cu1 O17 174.17(12)
O14 Cu1 Cu2 39.57(7)
O14 Cu1 Na1 140.63(8)
O14 Cu1 O17 78.69(11)
O17 Cu1 Cu2 39.70(8)
O17 Cu1 Na1 139.55(9)
O18 Cu1 Cu2 133.36(8)
O18 Cu1 Na1 45.72(8)
O18 Cu1 O13 91.15(11)
O18 Cu1 O14 172.84(11)
O18 Cu1 O17 94.49(11)
Cu1 Cu2 Na2 154.89(3)
O14 Cu2 Cu1 39.35(8)
O14 Cu2 Na2 135.35(8)
O14 Cu2 O17 78.66(11)
O15 Cu2 Cu1 134.91(8)
O15 Cu2 Na2 46.86(8)
O15 Cu2 O14 96.02(11)
O15 Cu2 O16 89.14(11)
O15 Cu2 O17 174.66(11)
O16 Cu2 Cu1 135.18(8)
O16 Cu2 Na2 48.13(8)
O16 Cu2 O14 174.30(12)
O16 Cu2 O17 96.20(11)
O17 Cu2 Cu1 39.88(8)
O17 Cu2 Na2 138.02(8)
Cu4 Cu3 Na3 149.97(3)
O19 Cu3 Cu4 134.72(8)
O19 Cu3 Na3 48.68(8)
O19 Cu3 O21 174.00(11)
O19 Cu3 O22 95.75(11)
O20 Cu3 Cu4 134.33(8)
O20 Cu3 Na3 50.23(8)
O20 Cu3 O19 90.10(12)
O20 Cu3 O21 95.81(11)
O20 Cu3 O22 173.22(12)
O21 Cu3 Cu4 39.27(7)
O21 Cu3 Na3 135.67(8)
O22 Cu3 Cu4 39.38(8)
O22 Cu3 Na3 132.80(9)
O22 Cu3 O21 78.29(11)
Cu3 Cu4 Na4 160.31(4)
O21 Cu4 Cu3 39.29(8)
O21 Cu4 Na4 139.91(8)
O21 Cu4 O22 77.80(11)
O22 Cu4 Cu3 38.87(7)
O22 Cu4 Na4 137.21(8)
O23 Cu4 Cu3 135.05(8)
O23 Cu4 Na4 48.08(8)
O23 Cu4 O21 96.17(11)
O23 Cu4 O22 173.91(11)
O24 Cu4 Cu3 133.96(8)
O24 Cu4 Na4 46.04(8)
O24 Cu4 O21 173.25(11)
O24 Cu4 O22 95.47(11)
O24 Cu4 O23 90.55(11)
O1 Si1 Na1 86.91(11)
O1 Si1 O12 106.91(14)
O1 Si1 C1 103.39(15)
O12 Si1 Na1 142.49(10)
O12 Si1 C1 108.49(15)
O13 Si1 Na1 33.59(10)
O13 Si1 O1 113.29(14)
O13 Si1 O12 111.44(14)
O13 Si1 C1 112.82(16)
C1 Si1 Na1 101.53(14)
O1 Si2 Na4 83.99(10)
O1 Si2 O2 106.83(14)
O1 Si2 C7 106.90(15)
O2 Si2 Na4 142.22(10)
O2 Si2 C7 107.17(15)
O24 Si2 Na4 35.11(10)
O24 Si2 O1 112.84(14)
O24 Si2 O2 111.21(14)
O24 Si2 C7 111.57(16)
C7 Si2 Na4 103.72(12)
O2 Si3 O3 105.74(14)
O2 Si3 C13 110.11(15)
O3 Si3 C13 109.21(16)
O22 Si3 O2 109.92(14)
O22 Si3 O3 110.61(14)
O22 Si3 C13 111.10(16)
O3 Si4 Na3 139.07(10)
O3 Si4 C19 106.28(15)
O4 Si4 Na3 79.50(10)
O4 Si4 O3 105.78(14)
O4 Si4 C19 105.38(16)
O19 Si4 Na3 37.07(10)
O19 Si4 O3 111.44(14)
O19 Si4 O4 113.09(15)
O19 Si4 C19 114.22(16)
C19 Si4 Na3 111.32(12)
O4 Si5 Na1 89.17(11)
O4 Si5 O5 106.30(14)
O4 Si5 C25 104.43(16)
O5 Si5 Na1 142.67(10)
O5 Si5 C25 109.57(15)
O18 Si5 Na1 33.95(10)
O18 Si5 O4 114.25(14)
O18 Si5 O5 110.34(14)
O18 Si5 C25 111.65(16)
C25 Si5 Na1 98.60(13)
O5 Si6 Na3 52.38(9)
O5 Si6 C31 110.73(15)
O6 Si6 Na3 55.59(10)
O6 Si6 O5 104.15(13)
O6 Si6 C31 109.34(15)
O17 Si6 Na3 107.47(11)
O17 Si6 O5 109.15(14)
O17 Si6 O6 111.54(14)
O17 Si6 C31 111.69(15)
C31 Si6 Na3 140.80(12)
O6 Si7 Na2 139.29(10)
O6 Si7 C37 109.83(15)
O7 Si7 Na2 81.69(11)
O7 Si7 O6 105.06(14)
O7 Si7 C37 105.26(14)
O16 Si7 Na2 36.28(10)
O16 Si7 O6 111.13(13)
O16 Si7 O7 113.89(14)
O16 Si7 C37 111.33(16)
C37 Si7 Na2 106.68(12)
O7 Si8 Na3 77.28(10)
O7 Si8 O8 107.00(14)
O7 Si8 C43 104.08(15)
O8 Si8 Na3 136.51(10)
O8 Si8 C43 108.52(15)
O20 Si8 Na3 37.79(10)
O20 Si8 O7 112.72(14)
O20 Si8 O8 110.55(14)
O20 Si8 C43 113.56(16)
C43 Si8 Na3 112.25(12)
O8 Si9 Na2 57.34(9)
O8 Si9 C49 110.65(14)
O9 Si9 Na2 50.80(9)
O9 Si9 O8 104.43(14)
O9 Si9 C49 110.05(15)
O21 Si9 Na2 107.70(10)
O21 Si9 O8 110.27(14)
O21 Si9 O9 110.27(13)
O21 Si9 C49 110.99(16)
C49 Si9 Na2 141.13(12)
O9 Si10 Na4 139.85(10)
O9 Si10 C55 108.32(14)
O10 Si10 Na4 80.42(10)
O10 Si10 O9 106.75(13)
O10 Si10 C55 104.50(14)
O23 Si10 Na4 35.78(10)
O23 Si10 O9 111.51(14)
O23 Si10 O10 112.08(14)
O23 Si10 C55 113.23(16)
C55 Si10 Na4 107.75(12)
O10 Si11 Na2 79.69(10)
O10 Si11 O11 106.10(13)
O10 Si11 C61 106.32(16)
O11 Si11 Na2 140.01(10)
O11 Si11 C61 109.99(15)
O15 Si11 Na2 37.51(9)
O15 Si11 O10 113.10(14)
O15 Si11 O11 110.97(14)
O15 Si11 C61 110.19(16)
C61 Si11 Na2 105.83(12)
O11 Si12 Na4 58.00(9)
O11 Si12 C67 110.23(15)
O12 Si12 Na4 52.82(9)
O12 Si12 O11 106.65(14)
O12 Si12 C67 109.72(15)
O14 Si12 Na4 106.36(10)
O14 Si12 O11 109.67(13)
O14 Si12 O12 109.83(14)
O14 Si12 C67 110.66(15)
C67 Si12 Na4 142.87(12)
Cu1 Na1 Si1 58.89(4)
Cu1 Na1 Si5 59.39(4)
Si5 Na1 Si1 117.66(6)
O1W Na1 Cu1 133.46(12)
O1W Na1 Si1 126.47(12)
O1W Na1 Si5 91.15(11)
O1W Na1 N1S 97.47(15)
O13 Na1 Cu1 37.84(7)
O13 Na1 Si1 22.88(7)
O13 Na1 Si5 97.20(8)
O13 Na1 O1W 142.92(15)
O13 Na1 N1S 111.72(16)
O18 Na1 Cu1 37.44(7)
O18 Na1 Si1 96.32(9)
O18 Na1 Si5 23.28(7)
O18 Na1 O1W 112.68(14)
O18 Na1 O13 74.67(11)
O18 Na1 N1S 116.75(16)
N1S Na1 Cu1 126.23(13)
N1S Na1 Si1 108.50(15)
N1S Na1 Si5 113.65(15)
Cu2 Na2 Si7 58.02(3)
Cu2 Na2 Si9 88.90(4)
Cu2 Na2 Si11 58.66(3)
Si9 Na2 Si7 91.80(4)
Si9 Na2 Si11 94.53(4)
Si11 Na2 Si7 116.13(4)
O8 Na2 Cu2 95.36(7)
O8 Na2 Si7 70.62(6)
O8 Na2 Si9 30.31(6)
O8 Na2 Si11 122.96(7)
O9 Na2 Cu2 95.29(7)
O9 Na2 Si7 119.80(8)
O9 Na2 Si9 29.89(6)
O9 Na2 Si11 73.28(6)
O9 Na2 O8 58.61(8)
O15 Na2 Cu2 36.32(7)
O15 Na2 Si7 92.09(8)
O15 Na2 Si9 100.76(8)
O15 Na2 Si11 24.50(7)
O15 Na2 O8 121.63(10)
O15 Na2 O9 88.81(10)
O15 Na2 O16 69.00(10)
O15 Na2 N2S 95.36(12)
O15 Na2 N3S 146.32(14)
O16 Na2 Cu2 36.71(6)
O16 Na2 Si7 23.25(6)
O16 Na2 Si9 98.43(8)
O16 Na2 Si11 93.29(7)
O16 Na2 O8 86.09(9)
O16 Na2 O9 119.64(10)
O16 Na2 N2S 147.85(13)
O16 Na2 N3S 93.38(13)
N2S Na2 Cu2 131.34(11)
N2S Na2 Si7 152.77(11)
N2S Na2 Si9 112.34(10)
N2S Na2 Si11 75.80(10)
N2S Na2 O8 125.36(12)
N2S Na2 O9 86.57(12)
N3S Na2 Cu2 129.68(11)
N3S Na2 Si7 74.78(11)
N3S Na2 Si9 110.36(11)
N3S Na2 Si11 152.93(12)
N3S Na2 O8 83.67(12)
N3S Na2 O9 124.73(13)
N3S Na2 N2S 84.74(14)
Cu3 Na3 Si4 59.70(3)
Cu3 Na3 Si6 91.93(4)
Cu3 Na3 Si8 59.21(3)
Si4 Na3 Si8 118.16(5)
Si6 Na3 Si4 96.01(4)
Si6 Na3 Si8 94.64(5)
O5 Na3 Cu3 97.79(7)
O5 Na3 Si4 73.86(7)
O5 Na3 Si6 30.18(6)
O5 Na3 Si8 123.02(8)
O5 Na3 O6 58.85(8)
O5 Na3 N4S 76.46(11)
O6 Na3 Cu3 98.37(7)
O6 Na3 Si4 124.81(7)
O6 Na3 Si6 30.33(6)
O6 Na3 Si8 73.04(7)
O6 Na3 N4S 107.25(12)
O19 Na3 Cu3 38.38(7)
O19 Na3 Si4 24.52(7)
O19 Na3 Si6 105.12(9)
O19 Na3 Si8 94.37(8)
O19 Na3 O5 91.48(10)
O19 Na3 O6 126.73(10)
O19 Na3 O20 70.40(10)
O19 Na3 N4S 106.63(13)
O19 Na3 N5S 127.19(16)
O20 Na3 Cu3 38.09(7)
O20 Na3 Si4 94.61(8)
O20 Na3 Si6 104.03(8)
O20 Na3 Si8 24.26(7)
O20 Na3 O5 125.20(10)
O20 Na3 O6 90.93(10)
O20 Na3 N4S 157.59(13)
O20 Na3 N5S 88.20(13)
N4S Na3 Cu3 144.93(11)
N4S Na3 Si4 85.79(11)
N4S Na3 Si6 98.19(10)
N4S Na3 Si8 151.44(11)
N5S Na3 Cu3 122.98(12)
N5S Na3 Si4 134.72(14)
N5S Na3 Si6 127.09(14)
N5S Na3 Si8 75.92(12)
N5S Na3 O5 137.55(14)
N5S Na3 O6 100.26(15)
N5S Na3 N4S 75.98(15)
Cu4 Na4 Si2 58.55(3)
Cu4 Na4 Si10 57.73(3)
Cu4 Na4 Si12 84.20(4)
Si2 Na4 Si10 116.18(5)
Si2 Na4 Si12 88.58(4)
Si10 Na4 Si12 88.40(4)
O2W Na4 Cu4 170.02(15)
O2W Na4 Si2 115.28(16)
O2W Na4 Si10 128.27(16)
O2W Na4 Si12 87.90(11)
O2W Na4 O11 85.02(12)
O2W Na4 O12 79.32(13)
O2W Na4 O23 150.64(18)
O2W Na4 N6S 77.65(15)
O11 Na4 Cu4 90.77(6)
O11 Na4 Si2 114.82(7)
O11 Na4 Si10 69.28(6)
O11 Na4 Si12 27.79(5)
O12 Na4 Cu4 90.89(7)
O12 Na4 Si2 69.58(6)
O12 Na4 Si10 114.23(7)
O12 Na4 Si12 27.41(5)
O12 Na4 O11 53.67(8)
O23 Na4 Cu4 36.82(7)
O23 Na4 Si2 94.06(8)
O23 Na4 Si10 23.05(7)
O23 Na4 Si12 94.36(8)
O23 Na4 O11 83.60(9)
O23 Na4 O12 114.36(10)
O23 Na4 N6S 96.12(13)
O24 Na4 Cu4 36.48(7)
O24 Na4 Si2 23.39(6)
O24 Na4 Si10 93.29(8)
O24 Na4 Si12 92.77(8)
O24 Na4 O2W 138.42(18)
O24 Na4 O11 112.99(10)
O24 Na4 O12 82.47(9)
O24 Na4 O23 70.80(10)
O24 Na4 N6S 100.93(15)
N6S Na4 Cu4 110.62(11)
N6S Na4 Si2 101.47(14)
N6S Na4 Si10 97.05(12)
N6S Na4 Si12 164.90(12)
N6S Na4 O11 143.67(15)
N6S Na4 O12 148.39(13)
Si2 O1 Si1 135.85(17)
Na1 O1W H1WA 109.9
Na1 O1W H1WB 110.0
H1WA O1W H1WB 109.0
Si3 O2 Si2 127.58(17)
Na4 O2W H2WA 110.7
Na4 O2W H2WB 110.7
H2WA O2W H2WB 108.2
Si3 O3 Si4 128.64(16)
Si5 O4 Si4 140.63(18)
Si5 O5 Na3 119.82(13)
Si6 O5 Si5 127.71(16)
Si6 O5 Na3 97.45(12)
Si6 O6 Si7 128.30(16)
Si6 O6 Na3 94.08(12)
Si7 O6 Na3 117.04(12)
Si7 O7 Si8 136.08(17)
Si8 O8 Na2 119.71(12)
Si9 O8 Si8 128.88(17)
Si9 O8 Na2 92.34(11)
Si9 O9 Si10 126.18(16)
Si9 O9 Na2 99.32(12)
Si10 O9 Na2 120.09(12)
Si11 O10 Si10 133.98(17)
Si11 O11 Na4 114.91(11)
Si12 O11 Si11 130.03(16)
Si12 O11 Na4 94.20(11)
Si1 O12 Na4 119.02(12)
Si12 O12 Si1 126.42(16)
Si12 O12 Na4 99.77(12)
Cu1 O13 Na1 95.90(11)
Si1 O13 Cu1 132.56(16)
Si1 O13 Na1 123.53(15)
Cu1 O14 Cu2 101.08(12)
Si12 O14 Cu1 128.21(15)
Si12 O14 Cu2 130.25(16)
Cu2 O15 Na2 96.82(11)
Si11 O15 Cu2 134.83(16)
Si11 O15 Na2 117.99(14)
Cu2 O16 Na2 95.16(11)
Si7 O16 Cu2 135.00(16)
Si7 O16 Na2 120.48(14)
Cu2 O17 Cu1 100.43(12)
Si6 O17 Cu1 130.06(16)
Si6 O17 Cu2 129.48(16)
Cu1 O18 Na1 96.85(12)
Si5 O18 Cu1 134.50(16)
Si5 O18 Na1 122.78(16)
Cu3 O19 Na3 92.93(11)
Si4 O19 Cu3 133.41(16)
Si4 O19 Na3 118.41(15)
Cu3 O20 Na3 91.68(11)
Si8 O20 Cu3 134.60(16)
Si8 O20 Na3 117.95(14)
Cu4 O21 Cu3 101.44(12)
Si9 O21 Cu3 129.54(15)
Si9 O21 Cu4 128.87(16)
Cu3 O22 Cu4 101.76(12)
Si3 O22 Cu3 128.69(16)
Si3 O22 Cu4 127.48(15)
Cu4 O23 Na4 95.10(11)
Si10 O23 Cu4 133.64(16)
Si10 O23 Na4 121.17(15)
Cu4 O24 Na4 97.48(11)
Si2 O24 Cu4 134.94(16)
Si2 O24 Na4 121.49(14)
C1S N1S Na1 165.3(4)
C3S N2S Na2 168.6(4)
C5S N3S Na2 174.1(4)
C7S N4S Na3 93.3(4)
C9S N5S Na3 126.9(4)
C11S N6S Na4 177.4(5)
C2 C1 Si1 122.5(3)
C6 C1 Si1 119.3(3)
C6 C1 C2 118.2(4)
N1S C1S C2S 179.6(8)
C1 C2 H2 119.8
C1 C2 C3 120.5(4)
C3 C2 H2 119.8
C1S C2S H2SA 109.5
C1S C2S H2SB 109.5
C1S C2S H2SC 109.5
H2SA C2S H2SB 109.5
H2SA C2S H2SC 109.5
H2SB C2S H2SC 109.5
C2 C3 H3 119.8
C4 C3 C2 120.4(4)
C4 C3 H3 119.8
N2S C3S C4S 178.8(5)
C3 C4 H4 119.9
C3 C4 C5 120.2(4)
C5 C4 H4 119.9
C3S C4S H4SA 109.5
C3S C4S H4SB 109.5
C3S C4S H4SC 109.5
H4SA C4S H4SB 109.5
H4SA C4S H4SC 109.5
H4SB C4S H4SC 109.5
C4 C5 H5 119.9
C4 C5 C6 120.1(4)
C6 C5 H5 119.9
N3S C5S C6S 178.7(6)
C1 C6 C5 120.7(4)
C1 C6 H6 119.7
C5 C6 H6 119.7
C5S C6S H6SA 109.5
C5S C6S H6SB 109.5
C5S C6S H6SC 109.5
H6SA C6S H6SB 109.5
H6SA C6S H6SC 109.5
H6SB C6S H6SC 109.5
C8 C7 Si2 118.6(3)
C12 C7 Si2 124.1(3)
C12 C7 C8 117.2(3)
N4S C7S C8S 178.7(6)
C7 C8 H8 119.1
C9 C8 C7 121.8(4)
C9 C8 H8 119.1
C7S C8S H8SA 109.5
C7S C8S H8SB 109.5
C7S C8S H8SC 109.5
H8SA C8S H8SB 109.5
H8SA C8S H8SC 109.5
H8SB C8S H8SC 109.5
C8 C9 H9 120.2
C10 C9 C8 119.7(4)
C10 C9 H9 120.2
N5S C9S C10S 179.9(7)
C9 C10 H10 120.1
C9 C10 C11 119.8(4)
C11 C10 H10 120.1
C9S C10S H10A 109.5
C9S C10S H10B 109.5
C9S C10S H10C 109.5
H10A C10S H10B 109.5
H10A C10S H10C 109.5
H10B C10S H10C 109.5
C10 C11 H11 119.8
C10 C11 C12 120.3(4)
C12 C11 H11 119.8
N6S C11S C12S 178.8(6)
C7 C12 H12 119.4
C11 C12 C7 121.2(3)
C11 C12 H12 119.4
C11S C12S H12A 109.5
C11S C12S H12B 109.5
C11S C12S H12C 109.5
H12A C12S H12B 109.5
H12A C12S H12C 109.5
H12B C12S H12C 109.5
C14 C13 Si3 121.6(3)
C14 C13 C18 117.7(3)
C18 C13 Si3 120.6(3)
C13 C14 H14 119.1
C15 C14 C13 121.8(4)
C15 C14 H14 119.1
C14 C15 H15 120.1
C16 C15 C14 119.8(4)
C16 C15 H15 120.1
C15 C16 H16 120.3
C17 C16 C15 119.5(4)
C17 C16 H16 120.3
C16 C17 H17 119.7
C16 C17 C18 120.5(4)
C18 C17 H17 119.7
C13 C18 C17 120.6(4)
C13 C18 H18 119.7
C17 C18 H18 119.7
C20 C19 Si4 122.0(3)
C24 C19 Si4 120.6(3)
C24 C19 C20 117.4(4)
C19 C20 H20 119.4
C21 C20 C19 121.2(5)
C21 C20 H20 119.4
C20 C21 H21 119.6
C22 C21 C20 120.8(5)
C22 C21 H21 119.6
C21 C22 H22 120.4
C21 C22 C23 119.3(5)
C23 C22 H22 120.4
C22 C23 H23 119.9
C22 C23 C24 120.2(6)
C24 C23 H23 119.9
C19 C24 C23 121.2(5)
C19 C24 H24 119.4
C23 C24 H24 119.4
C26 C25 Si5 121.3(3)
C30 C25 Si5 120.9(3)
C30 C25 C26 117.8(4)
C25 C26 H26 119.6
C27 C26 C25 120.9(4)
C27 C26 H26 119.6
C26 C27 H27 119.8
C28 C27 C26 120.4(4)
C28 C27 H27 119.8
C27 C28 H28 120.1
C29 C28 C27 119.8(4)
C29 C28 H28 120.1
C28 C29 H29 120.0
C28 C29 C30 119.9(4)
C30 C29 H29 120.0
C25 C30 C29 121.2(4)
C25 C30 H30 119.4
C29 C30 H30 119.4
C32 C31 Si6 120.6(3)
C32 C31 C36 117.6(3)
C36 C31 Si6 121.8(3)
C31 C32 H32 119.2
C33 C32 C31 121.6(4)
C33 C32 H32 119.2
C32 C33 H33 120.1
C34 C33 C32 119.7(4)
C34 C33 H33 120.1
C33 C34 H34 120.0
C35 C34 C33 120.0(4)
C35 C34 H34 120.0
C34 C35 H35 120.0
C34 C35 C36 119.9(4)
C36 C35 H35 120.0
C31 C36 C35 121.2(4)
C31 C36 H36 119.4
C35 C36 H36 119.4
C38 C37 Si7 121.4(3)
C42 C37 Si7 120.5(3)
C42 C37 C38 118.0(4)
C37 C38 H38 119.9
C37 C38 C39 120.2(4)
C39 C38 H38 119.9
C38 C39 H39 119.7
C40 C39 C38 120.5(4)
C40 C39 H39 119.7
C39 C40 H40 120.2
C41 C40 C39 119.7(4)
C41 C40 H40 120.2
C40 C41 H41 120.0
C40 C41 C42 120.1(4)
C42 C41 H41 120.0
C37 C42 C41 121.4(4)
C37 C42 H42 119.3
C41 C42 H42 119.3
C44 C43 Si8 121.1(3)
C44 C43 C48 117.7(4)
C48 C43 Si8 121.2(3)
C43 C44 H44 119.1
C45 C44 C43 121.9(4)
C45 C44 H44 119.1
C44 C45 H45 120.1
C44 C45 C46 119.7(5)
C46 C45 H45 120.1
C45 C46 H46 120.0
C45 C46 C47 120.0(4)
C47 C46 H46 120.0
C46 C47 H47 120.1
C46 C47 C48 119.7(4)
C48 C47 H47 120.1
C43 C48 H48 119.6
C47 C48 C43 120.9(4)
C47 C48 H48 119.6
C50 C49 Si9 120.7(3)
C50 C49 C54 117.7(3)
C54 C49 Si9 121.5(3)
C49 C50 H50 119.4
C49 C50 C51 121.1(4)
C51 C50 H50 119.4
C50 C51 H51 120.0
C52 C51 C50 120.1(4)
C52 C51 H51 120.0
C51 C52 H52 120.1
C51 C52 C53 119.8(4)
C53 C52 H52 120.1
C52 C53 H53 120.1
C54 C53 C52 119.7(4)
C54 C53 H53 120.1
C49 C54 H54 119.2
C53 C54 C49 121.5(4)
C53 C54 H54 119.2
C56 C55 Si10 119.6(3)
C60 C55 Si10 122.1(3)
C60 C55 C56 118.1(4)
C55 C56 H56 119.4
C57 C56 C55 121.1(4)
C57 C56 H56 119.4
C56 C57 H57 120.2
C58 C57 C56 119.7(4)
C58 C57 H57 120.2
C57 C58 H58 119.9
C59 C58 C57 120.3(4)
C59 C58 H58 119.9
C58 C59 H59 119.8
C58 C59 C60 120.4(4)
C60 C59 H59 119.8
C55 C60 C59 120.4(4)
C55 C60 H60 119.8
C59 C60 H60 119.8
C62 C61 Si11 120.3(3)
C66 C61 Si11 123.6(3)
C66 C61 C62 116.0(4)
C61 C62 H62 118.7
C63 C62 C61 122.6(4)
C63 C62 H62 118.7
C62 C63 H63 120.2
C64 C63 C62 119.7(4)
C64 C63 H63 120.2
C63 C64 H64 119.9
C63 C64 C65 120.2(4)
C65 C64 H64 119.9
C64 C65 H65 120.1
C64 C65 C66 119.7(5)
C66 C65 H65 120.1
C61 C66 C65 121.7(4)
C61 C66 H66 119.2
C65 C66 H66 119.2
C68 C67 Si12 119.2(3)
C72 C67 Si12 123.1(3)
C72 C67 C68 117.7(3)
C67 C68 H68 119.3
C69 C68 C67 121.3(4)
C69 C68 H68 119.3
C68 C69 H69 120.1
C70 C69 C68 119.9(4)
C70 C69 H69 120.1
C69 C70 H70 120.0
C69 C70 C71 119.9(4)
C71 C70 H70 120.0
C70 C71 H71 119.9
C70 C71 C72 120.1(4)
C72 C71 H71 119.9
C67 C72 C71 121.0(4)
C67 C72 H72 119.5
C71 C72 H72 119.5
N7S C13S C14S 179.4(8)
C13S C14S H14A 109.5
C13S C14S H14B 109.5
C13S C14S H14C 109.5
H14A C14S H14B 109.5
H14A C14S H14C 109.5
H14B C14S H14C 109.5
N8S C15S C16S 179.5(7)
C15S C16S H16A 109.5
C15S C16S H16B 109.5
C15S C16S H16C 109.5
H16A C16S H16B 109.5
H16A C16S H16C 109.5
H16B C16S H16C 109.5

loop_
_geom_bond_atom_site_label_1
_geom_bond_atom_site_label_2
_geom_bond_distance
Cu1 Cu2 3.0082(7)
Cu1 Na1 3.1156(18)
Cu1 O13 1.922(2)
Cu1 O14 1.944(3)
Cu1 O17 1.961(3)
Cu1 O18 1.908(3)
Cu2 Na2 3.1724(14)
Cu2 O14 1.953(2)
Cu2 O15 1.892(3)
Cu2 O16 1.904(3)
Cu2 O17 1.954(3)
Cu3 Cu4 3.0226(7)
Cu3 Na3 3.0776(15)
Cu3 O19 1.913(3)
Cu3 O20 1.899(3)
Cu3 O21 1.953(3)
Cu3 O22 1.937(3)
Cu4 Na4 3.1666(15)
Cu4 O21 1.952(2)
Cu4 O22 1.959(3)
Cu4 O23 1.905(3)
Cu4 O24 1.899(2)
Si1 Na1 3.409(2)
Si1 O1 1.633(2)
Si1 O12 1.648(3)
Si1 O13 1.590(3)
Si1 C1 1.870(4)
Si2 Na4 3.4081(18)
Si2 O1 1.631(2)
Si2 O2 1.646(3)
Si2 O24 1.587(3)
Si2 C7 1.858(4)
Si3 O2 1.626(2)
Si3 O3 1.628(3)
Si3 O22 1.610(3)
Si3 C13 1.863(4)
Si4 Na3 3.3773(17)
Si4 O3 1.653(3)
Si4 O4 1.631(3)
Si4 O19 1.593(3)
Si4 C19 1.861(4)
Si5 Na1 3.3822(19)
Si5 O4 1.622(3)
Si5 O5 1.651(3)
Si5 O18 1.590(3)
Si5 C25 1.864(4)
Si6 Na3 3.2266(17)
Si6 O5 1.636(3)
Si6 O6 1.633(3)
Si6 O17 1.606(3)
Si6 C31 1.862(3)
Si7 Na2 3.4552(17)
Si7 O6 1.657(3)
Si7 O7 1.626(2)
Si7 O16 1.582(3)
Si7 C37 1.865(4)
Si8 Na3 3.4117(18)
Si8 O7 1.627(3)
Si8 O8 1.658(3)
Si8 O20 1.587(3)
Si8 C43 1.873(4)
Si9 Na2 3.2277(16)
Si9 O8 1.631(3)
Si9 O9 1.630(3)
Si9 O21 1.609(3)
Si9 C49 1.858(3)
Si10 Na4 3.4624(17)
Si10 O9 1.662(3)
Si10 O10 1.637(2)
Si10 O23 1.585(3)
Si10 C55 1.867(4)
Si11 Na2 3.3810(16)
Si11 O10 1.636(2)
Si11 O11 1.648(3)
Si11 O15 1.588(3)
Si11 C61 1.860(4)
Si12 Na4 3.4934(18)
Si12 O11 1.633(3)
Si12 O12 1.632(3)
Si12 O14 1.617(3)
Si12 C67 1.868(3)
Na1 O1W 2.277(4)
Na1 O13 2.263(3)
Na1 O18 2.246(3)
Na1 N1S 2.368(5)
Na2 O8 2.720(3)
Na2 O9 2.535(3)
Na2 O15 2.331(3)
Na2 O16 2.372(3)
Na2 N2S 2.471(4)
Na2 N3S 2.402(4)
Na3 O5 2.577(3)
Na3 O6 2.669(3)
Na3 O19 2.315(3)
Na3 O20 2.366(3)
Na3 N4S 2.854(5)
Na3 N5S 2.377(4)
Na4 O2W 2.311(4)
Na4 O11 2.971(3)
Na4 O12 2.824(3)
Na4 O23 2.366(3)
Na4 O24 2.299(3)
Na4 N6S 2.527(5)
O1W H1WA 0.8787
O1W H1WB 0.8788
O2W H2WA 0.8931
O2W H2WB 0.8931
N1S C1S 1.138(7)
N2S C3S 1.132(6)
N3S C5S 1.118(6)
N4S C7S 1.150(7)
N5S C9S 1.146(7)
N6S C11S 1.136(7)
C1 C2 1.392(6)
C1 C6 1.384(6)
C1S C2S 1.434(8)
C2 H2 0.9500
C2 C3 1.396(6)
C2S H2SA 0.9800
C2S H2SB 0.9800
C2S H2SC 0.9800
C3 H3 0.9500
C3 C4 1.362(8)
C3S C4S 1.472(8)
C4 H4 0.9500
C4 C5 1.367(8)
C4S H4SA 0.9800
C4S H4SB 0.9800
C4S H4SC 0.9800
C5 H5 0.9500
C5 C6 1.399(6)
C5S C6S 1.442(7)
C6 H6 0.9500
C6S H6SA 0.9800
C6S H6SB 0.9800
C6S H6SC 0.9800
C7 C8 1.406(5)
C7 C12 1.398(5)
C7S C8S 1.447(8)
C8 H8 0.9500
C8 C9 1.393(6)
C8S H8SA 0.9800
C8S H8SB 0.9800
C8S H8SC 0.9800
C9 H9 0.9500
C9 C10 1.382(6)
C9S C10S 1.444(7)
C10 H10 0.9500
C10 C11 1.388(6)
C10S H10A 0.9800
C10S H10B 0.9800
C10S H10C 0.9800
C11 H11 0.9500
C11 C12 1.393(5)
C11S C12S 1.455(7)
C12 H12 0.9500
C12S H12A 0.9800
C12S H12B 0.9800
C12S H12C 0.9800
C13 C14 1.392(6)
C13 C18 1.394(6)
C14 H14 0.9500
C14 C15 1.387(6)
C15 H15 0.9500
C15 C16 1.386(7)
C16 H16 0.9500
C16 C17 1.381(7)
C17 H17 0.9500
C17 C18 1.398(6)
C18 H18 0.9500
C19 C20 1.383(6)
C19 C24 1.381(6)
C20 H20 0.9500
C20 C21 1.382(8)
C21 H21 0.9500
C21 C22 1.365(9)
C22 H22 0.9500
C22 C23 1.365(9)
C23 H23 0.9500
C23 C24 1.395(8)
C24 H24 0.9500
C25 C26 1.398(6)
C25 C30 1.392(6)
C26 H26 0.9500
C26 C27 1.385(6)
C27 H27 0.9500
C27 C28 1.381(7)
C28 H28 0.9500
C28 C29 1.377(8)
C29 H29 0.9500
C29 C30 1.392(6)
C30 H30 0.9500
C31 C32 1.395(5)
C31 C36 1.397(5)
C32 H32 0.9500
C32 C33 1.391(6)
C33 H33 0.9500
C33 C34 1.387(7)
C34 H34 0.9500
C34 C35 1.379(7)
C35 H35 0.9500
C35 C36 1.398(6)
C36 H36 0.9500
C37 C38 1.391(6)
C37 C42 1.384(6)
C38 H38 0.9500
C38 C39 1.398(7)
C39 H39 0.9500
C39 C40 1.383(7)
C40 H40 0.9500
C40 C41 1.357(7)
C41 H41 0.9500
C41 C42 1.401(7)
C42 H42 0.9500
C43 C44 1.390(6)
C43 C48 1.397(6)
C44 H44 0.9500
C44 C45 1.379(6)
C45 H45 0.9500
C45 C46 1.382(8)
C46 H46 0.9500
C46 C47 1.384(8)
C47 H47 0.9500
C47 C48 1.395(6)
C48 H48 0.9500
C49 C50 1.389(6)
C49 C54 1.395(6)
C50 H50 0.9500
C50 C51 1.404(6)
C51 H51 0.9500
C51 C52 1.373(7)
C52 H52 0.9500
C52 C53 1.393(7)
C53 H53 0.9500
C53 C54 1.390(6)
C54 H54 0.9500
C55 C56 1.402(6)
C55 C60 1.385(6)
C56 H56 0.9500
C56 C57 1.391(6)
C57 H57 0.9500
C57 C58 1.380(8)
C58 H58 0.9500
C58 C59 1.366(8)
C59 H59 0.9500
C59 C60 1.406(7)
C60 H60 0.9500
C61 C62 1.400(6)
C61 C66 1.391(6)
C62 H62 0.9500
C62 C63 1.376(7)
C63 H63 0.9500
C63 C64 1.365(8)
C64 H64 0.9500
C64 C65 1.377(8)
C65 H65 0.9500
C65 C66 1.394(7)
C66 H66 0.9500
C67 C68 1.399(5)
C67 C72 1.395(5)
C68 H68 0.9500
C68 C69 1.397(6)
C69 H69 0.9500
C69 C70 1.379(6)
C70 H70 0.9500
C70 C71 1.385(6)
C71 H71 0.9500
C71 C72 1.397(5)
C72 H72 0.9500
N7S C13S 1.128(8)
C13S C14S 1.473(8)
C14S H14A 0.9800
C14S H14B 0.9800
C14S H14C 0.9800
N8S C15S 1.132(8)
C15S C16S 1.465(10)
C16S H16A 0.9800
C16S H16B 0.9800
C16S H16C 0.9800

loop_
_geom_torsion_atom_site_label_1
_geom_torsion_atom_site_label_2
_geom_torsion_atom_site_label_3
_geom_torsion_atom_site_label_4
_geom_torsion
Cu1 Cu2 O15 Si11 -3.1(3)
Cu1 Cu2 O15 Na2 -144.90(6)
Cu3 Cu4 O24 Si2 1.4(3)
Cu3 Cu4 O24 Na4 152.52(6)
Cu4 Cu3 O20 Si8 6.2(3)
Cu4 Cu3 O20 Na3 139.61(7)
Si1 C1 C2 C3 -175.5(3)
Si1 C1 C6 C5 176.1(4)
Si2 C7 C8 C9 176.1(3)
Si2 C7 C12 C11 -176.3(3)
Si3 C13 C14 C15 -175.5(3)
Si3 C13 C18 C17 175.8(3)
Si4 C19 C20 C21 -175.9(4)
Si4 C19 C24 C23 175.8(6)
Si5 C25 C26 C27 179.9(3)
Si5 C25 C30 C29 179.9(4)
Si6 C31 C32 C33 -179.5(3)
Si6 C31 C36 C35 179.8(3)
Si7 C37 C38 C39 176.8(4)
Si7 C37 C42 C41 -176.3(4)
Si8 C43 C44 C45 179.3(4)
Si8 C43 C48 C47 180.0(4)
Si9 C49 C50 C51 -178.9(3)
Si9 C49 C54 C53 179.9(4)
Si10 C55 C56 C57 -173.3(3)
Si10 C55 C60 C59 172.8(3)
Si11 C61 C62 C63 179.8(4)
Si11 C61 C66 C65 -179.4(4)
Si12 C67 C68 C69 178.9(3)
Si12 C67 C72 C71 -179.5(3)
Na1 Si1 O1 Si2 -82.4(2)
Na1 Si1 O12 Si12 -31.4(3)
Na1 Si1 O12 Na4 99.19(17)
Na1 Si1 O13 Cu1 140.9(3)
Na1 Si1 C1 C2 27.9(3)
Na1 Si1 C1 C6 -148.3(3)
Na1 Si5 O4 Si4 84.2(3)
Na1 Si5 O5 Si6 28.9(3)
Na1 Si5 O5 Na3 -100.25(17)
Na1 Si5 O18 Cu1 -146.3(3)
Na1 Si5 C25 C26 133.3(3)
Na1 Si5 C25 C30 -46.6(3)
Na2 Cu2 O15 Si11 141.7(3)
Na2 Si7 O6 Si6 -43.2(3)
Na2 Si7 O6 Na3 77.16(17)
Na2 Si7 O7 Si8 -61.9(2)
Na2 Si7 O16 Cu2 137.4(3)
Na2 Si7 C37 C38 -129.8(3)
Na2 Si7 C37 C42 49.5(4)
Na2 Si9 O8 Si8 132.1(2)
Na2 Si9 O9 Si10 -138.5(2)
Na2 Si9 O21 Cu3 -95.28(18)
Na2 Si9 O21 Cu4 90.01(18)
Na2 Si9 C49 C50 153.4(2)
Na2 Si9 C49 C54 -24.3(4)
Na2 Si11 O10 Si10 61.5(2)
Na2 Si11 O11 Si12 41.4(3)
Na2 Si11 O11 Na4 -78.31(17)
Na2 Si11 O15 Cu2 -135.9(3)
Na2 Si11 C61 C62 -84.0(3)
Na2 Si11 C61 C66 93.7(3)
Na3 Cu3 O20 Si8 -133.4(3)
Na3 Si4 O3 Si3 33.3(3)
Na3 Si4 O4 Si5 57.8(3)
Na3 Si4 O19 Cu3 -126.3(3)
Na3 Si4 C19 C20 -73.4(4)
Na3 Si4 C19 C24 109.5(4)
Na3 Si6 O5 Si5 -137.3(2)
Na3 Si6 O6 Si7 129.6(2)
Na3 Si6 O17 Cu1 92.20(19)
Na3 Si6 O17 Cu2 -90.12(19)
Na3 Si6 C31 C32 -129.0(3)
Na3 Si6 C31 C36 51.9(4)
Na3 Si8 O7 Si7 -69.3(2)
Na3 Si8 O8 Si9 -45.2(2)
Na3 Si8 O8 Na2 76.19(18)
Na3 Si8 O20 Cu3 124.7(3)
Na3 Si8 C43 C44 -81.7(4)
Na3 Si8 C43 C48 98.1(3)
Na4 Cu4 O24 Si2 -151.1(3)
Na4 Si2 O1 Si1 -62.5(2)
Na4 Si2 O2 Si3 -35.5(3)
Na4 Si2 O24 Cu4 145.8(3)
Na4 Si2 C7 C8 78.5(3)
Na4 Si2 C7 C12 -105.0(3)
Na4 Si10 O9 Si9 47.8(2)
Na4 Si10 O9 Na2 -83.12(18)
Na4 Si10 O10 Si11 74.1(2)
Na4 Si10 O23 Cu4 -136.1(3)
Na4 Si10 C55 C56 152.3(3)
Na4 Si10 C55 C60 -23.0(3)
Na4 Si12 O11 Si11 -127.8(2)
Na4 Si12 O12 Si1 137.6(2)
Na4 Si12 O14 Cu1 -95.92(17)
Na4 Si12 O14 Cu2 93.38(18)
Na4 Si12 C67 C68 -140.6(3)
Na4 Si12 C67 C72 37.8(4)
O1 Si1 O12 Si12 -139.06(18)
O1 Si1 O12 Na4 -8.48(17)
O1 Si1 O13 Cu1 99.8(2)
O1 Si1 O13 Na1 -41.0(2)
O1 Si1 C1 C2 117.4(3)
O1 Si1 C1 C6 -58.8(4)
O1 Si2 O2 Si3 -137.72(18)
O1 Si2 O24 Cu4 108.6(2)
O1 Si2 O24 Na4 -37.2(2)
O1 Si2 C7 C8 166.3(3)
O1 Si2 C7 C12 -17.2(4)
O2 Si2 O1 Si1 80.4(3)
O2 Si2 O24 Cu4 -11.4(3)
O2 Si2 O24 Na4 -157.23(14)
O2 Si2 C7 C8 -79.4(3)
O2 Si2 C7 C12 97.0(3)
O2 Si3 O3 Si4 -147.17(18)
O2 Si3 O22 Cu3 156.54(17)
O2 Si3 O22 Cu4 -42.9(2)
O2 Si3 C13 C14 90.7(3)
O2 Si3 C13 C18 -86.9(3)
O3 Si3 O2 Si2 157.74(18)
O3 Si3 O22 Cu3 40.1(2)
O3 Si3 O22 Cu4 -159.28(17)
O3 Si3 C13 C14 -153.6(3)
O3 Si3 C13 C18 28.8(4)
O3 Si4 O4 Si5 -80.4(3)
O3 Si4 O19 Cu3 19.5(3)
O3 Si4 O19 Na3 145.77(15)
O3 Si4 C19 C20 90.1(4)
O3 Si4 C19 C24 -87.0(4)
O4 Si4 O3 Si3 125.4(2)
O4 Si4 O19 Cu3 -99.5(2)
O4 Si4 O19 Na3 26.8(2)
O4 Si4 C19 C20 -157.9(4)
O4 Si4 C19 C24 24.9(5)
O4 Si5 O5 Si6 139.95(19)
O4 Si5 O5 Na3 10.76(18)
O4 Si5 O18 Cu1 -100.5(2)
O4 Si5 O18 Na1 45.8(2)
O4 Si5 C25 C26 41.9(3)
O4 Si5 C25 C30 -137.9(3)
O5 Si5 O4 Si4 -61.3(3)
O5 Si5 O18 Cu1 19.2(3)
O5 Si5 O18 Na1 165.45(15)
O5 Si5 C25 C26 -71.6(3)
O5 Si5 C25 C30 108.5(3)
O5 Si6 O6 Si7 150.23(18)
O5 Si6 O6 Na3 20.65(13)
O5 Si6 O17 Cu1 36.8(2)
O5 Si6 O17 Cu2 -145.50(18)
O5 Si6 C31 C32 -73.6(3)
O5 Si6 C31 C36 107.3(3)
O6 Si6 O5 Si5 -158.85(18)
O6 Si6 O5 Na3 -21.55(13)
O6 Si6 O17 Cu1 151.36(18)
O6 Si6 O17 Cu2 -31.0(2)
O6 Si6 C31 C32 172.2(3)
O6 Si6 C31 C36 -6.9(4)
O6 Si7 O7 Si8 77.1(3)
O6 Si7 O16 Cu2 -10.5(3)
O6 Si7 O16 Na2 -147.87(15)
O6 Si7 C37 C38 68.5(4)
O6 Si7 C37 C42 -112.2(4)
O7 Si7 O6 Si6 -137.95(19)
O7 Si7 O6 Na3 -17.62(17)
O7 Si7 O16 Cu2 107.9(2)
O7 Si7 O16 Na2 -29.5(2)
O7 Si7 C37 C38 -44.1(4)
O7 Si7 C37 C42 135.2(3)
O7 Si8 O8 Si9 -134.49(18)
O7 Si8 O8 Na2 -13.11(18)
O7 Si8 O20 Cu3 103.1(2)
O7 Si8 O20 Na3 -21.6(2)
O7 Si8 C43 C44 0.1(4)
O7 Si8 C43 C48 179.9(3)
O8 Si8 O7 Si7 65.8(3)
O8 Si8 O20 Cu3 -16.6(3)
O8 Si8 O20 Na3 -141.35(14)
O8 Si8 C43 C44 113.8(3)
O8 Si8 C43 C48 -66.4(4)
O8 Si9 O9 Si10 -160.27(16)
O8 Si9 O9 Na2 -21.73(13)
O8 Si9 O21 Cu3 -34.4(2)
O8 Si9 O21 Cu4 150.93(17)
O8 Si9 C49 C50 90.3(3)
O8 Si9 C49 C54 -87.5(3)
O9 Si9 O8 Si8 152.01(17)
O9 Si9 O8 Na2 19.92(12)
O9 Si9 O21 Cu3 -149.16(17)
O9 Si9 O21 Cu4 36.1(2)
O9 Si9 C49 C50 -154.8(3)
O9 Si9 C49 C54 27.4(4)
O9 Si10 O10 Si11 -65.3(3)
O9 Si10 O23 Cu4 13.0(3)
O9 Si10 O23 Na4 149.13(14)
O9 Si10 C55 C56 -45.6(3)
O9 Si10 C55 C60 139.1(3)
O10 Si10 O9 Si9 142.84(17)
O10 Si10 O9 Na2 11.88(18)
O10 Si10 O23 Cu4 -106.6(2)
O10 Si10 O23 Na4 29.5(2)
O10 Si10 C55 C56 67.9(3)
O10 Si10 C55 C60 -107.4(3)
O10 Si11 O11 Si12 134.5(2)
O10 Si11 O11 Na4 14.79(17)
O10 Si11 O15 Cu2 -107.0(2)
O10 Si11 O15 Na2 28.9(2)
O10 Si11 C61 C62 -167.6(3)
O10 Si11 C61 C66 10.1(4)
O11 Si11 O10 Si10 -77.8(3)
O11 Si11 O15 Cu2 12.1(3)
O11 Si11 O15 Na2 148.02(14)
O11 Si11 C61 C62 77.9(3)
O11 Si11 C61 C66 -104.4(3)
O11 Si12 O12 Si1 160.54(17)
O11 Si12 O12 Na4 22.92(14)
O11 Si12 O14 Cu1 -157.13(17)
O11 Si12 O14 Cu2 32.2(2)
O11 Si12 C67 C68 -77.3(3)
O11 Si12 C67 C72 101.1(3)
O12 Si1 O1 Si2 62.0(3)
O12 Si1 O13 Cu1 -20.8(2)
O12 Si1 O13 Na1 -161.66(15)
O12 Si1 C1 C2 -129.3(3)
O12 Si1 C1 C6 54.5(4)
O12 Si12 O11 Si11 -149.29(19)
O12 Si12 O11 Na4 -21.46(13)
O12 Si12 O14 Cu1 -40.2(2)
O12 Si12 O14 Cu2 149.07(18)
O12 Si12 C67 C68 165.5(3)
O12 Si12 C67 C72 -16.0(4)
O13 Si1 O1 Si2 -61.1(3)
O13 Si1 O12 Si12 -14.8(2)
O13 Si1 O12 Na4 115.81(14)
O13 Si1 C1 C2 -5.4(4)
O13 Si1 C1 C6 178.4(3)
O14 Cu2 O15 Si11 -10.1(2)
O14 Cu2 O15 Na2 -151.82(11)
O14 Si12 O11 Si11 -30.4(2)
O14 Si12 O11 Na4 97.43(13)
O14 Si12 O12 Si1 41.8(2)
O14 Si12 O12 Na4 -95.86(13)
O14 Si12 C67 C68 44.2(3)
O14 Si12 C67 C72 -137.4(3)
O15 Si11 O10 Si10 44.1(3)
O15 Si11 O11 Si12 11.3(2)
O15 Si11 O11 Na4 -108.43(14)
O15 Si11 C61 C62 -44.7(4)
O15 Si11 C61 C66 133.0(3)
O16 Cu2 O15 Si11 167.5(2)
O16 Cu2 O15 Na2 25.76(11)
O16 Si7 O6 Si6 -14.3(2)
O16 Si7 O6 Na3 106.00(15)
O16 Si7 O7 Si8 -44.8(3)
O16 Si7 C37 C38 -168.0(3)
O16 Si7 C37 C42 11.3(4)
O17 Si6 O5 Si5 -39.6(2)
O17 Si6 O5 Na3 97.68(13)
O17 Si6 O6 Si7 32.6(2)
O17 Si6 O6 Na3 -96.94(14)
O17 Si6 C31 C32 48.2(3)
O17 Si6 C31 C36 -130.9(3)
O18 Si5 O4 Si4 60.6(3)
O18 Si5 O5 Si6 15.6(2)
O18 Si5 O5 Na3 -113.63(15)
O18 Si5 C25 C26 165.8(3)
O18 Si5 C25 C30 -14.0(4)
O19 Cu3 O20 Si8 -164.1(2)
O19 Cu3 O20 Na3 -30.63(11)
O19 Si4 O3 Si3 2.1(2)
O19 Si4 O4 Si5 41.8(3)
O19 Si4 C19 C20 -33.2(4)
O19 Si4 C19 C24 149.7(4)
O20 Si8 O7 Si7 -55.9(3)
O20 Si8 O8 Si9 -11.4(2)
O20 Si8 O8 Na2 109.97(15)
O20 Si8 C43 C44 -122.8(3)
O20 Si8 C43 C48 57.0(4)
O21 Cu3 O20 Si8 14.9(2)
O21 Cu3 O20 Na3 148.31(10)
O21 Si9 O8 Si8 33.6(2)
O21 Si9 O8 Na2 -98.52(13)
O21 Si9 O9 Si10 -41.8(2)
O21 Si9 O9 Na2 96.71(14)
O21 Si9 C49 C50 -32.5(3)
O21 Si9 C49 C54 149.7(3)
O22 Cu4 O24 Si2 7.6(2)
O22 Cu4 O24 Na4 158.71(11)
O22 Si3 O2 Si2 38.3(2)
O22 Si3 O3 Si4 -28.2(2)
O22 Si3 C13 C14 -31.3(4)
O22 Si3 C13 C18 151.1(3)
O23 Cu4 O24 Si2 -171.5(2)
O23 Cu4 O24 Na4 -20.39(12)
O23 Si10 O9 Si9 20.1(2)
O23 Si10 O9 Na2 -110.85(16)
O23 Si10 O10 Si11 57.1(3)
O23 Si10 C55 C56 -169.8(3)
O23 Si10 C55 C60 14.8(4)
O24 Si2 O1 Si1 -42.1(3)
O24 Si2 O2 Si3 -14.2(2)
O24 Si2 C7 C8 42.5(4)
O24 Si2 C7 C12 -141.1(3)
C1 Si1 O1 Si2 176.4(3)
C1 Si1 O12 Si12 110.0(2)
C1 Si1 O12 Na4 -119.39(16)
C1 Si1 O13 Cu1 -143.1(2)
C1 Si1 O13 Na1 76.0(2)
C1 C2 C3 C4 -0.7(7)
C2 C1 C6 C5 -0.2(7)
C2 C3 C4 C5 -0.1(7)
C3 C4 C5 C6 0.7(8)
C4 C5 C6 C1 -0.5(8)
C6 C1 C2 C3 0.8(6)
C7 Si2 O1 Si1 -165.1(2)
C7 Si2 O2 Si3 108.0(2)
C7 Si2 O24 Cu4 -131.0(2)
C7 Si2 O24 Na4 83.17(19)
C7 C8 C9 C10 0.3(7)
C8 C7 C12 C11 0.2(6)
C8 C9 C10 C11 0.5(7)
C9 C10 C11 C12 -1.0(6)
C10 C11 C12 C7 0.6(6)
C12 C7 C8 C9 -0.6(6)
C13 Si3 O2 Si2 -84.4(2)
C13 Si3 O3 Si4 94.4(2)
C13 Si3 O22 Cu3 -81.3(2)
C13 Si3 O22 Cu4 79.3(2)
C13 C14 C15 C16 -1.3(6)
C14 C13 C18 C17 -1.9(6)
C14 C15 C16 C17 0.0(6)
C15 C16 C17 C18 0.2(7)
C16 C17 C18 C13 0.8(7)
C18 C13 C14 C15 2.2(6)
C19 Si4 O3 Si3 -122.9(2)
C19 Si4 O4 Si5 167.2(3)
C19 Si4 O19 Cu3 139.9(2)
C19 Si4 O19 Na3 -93.77(19)
C19 C20 C21 C22 0.1(9)
C20 C19 C24 C23 -1.5(9)
C20 C21 C22 C23 -1.4(9)
C21 C22 C23 C24 1.3(11)
C22 C23 C24 C19 0.2(11)
C24 C19 C20 C21 1.3(8)
C25 Si5 O4 Si4 -177.2(3)
C25 Si5 O5 Si6 -107.8(2)
C25 Si5 O5 Na3 123.05(17)
C25 Si5 O18 Cu1 141.3(2)
C25 Si5 O18 Na1 -72.5(2)
C25 C26 C27 C28 -0.5(6)
C26 C25 C30 C29 0.1(7)
C26 C27 C28 C29 1.4(8)
C27 C28 C29 C30 -1.6(8)
C28 C29 C30 C25 0.9(8)
C30 C25 C26 C27 -0.3(6)
C31 Si6 O5 Si5 83.7(2)
C31 Si6 O5 Na3 -138.97(14)
C31 Si6 O6 Si7 -91.4(2)
C31 Si6 O6 Na3 139.03(13)
C31 Si6 O17 Cu1 -86.0(2)
C31 Si6 O17 Cu2 91.7(2)
C31 C32 C33 C34 -0.3(6)
C32 C31 C36 C35 0.7(6)
C32 C33 C34 C35 0.5(7)
C33 C34 C35 C36 -0.2(7)
C34 C35 C36 C31 -0.4(7)
C36 C31 C32 C33 -0.3(6)
C37 Si7 O6 Si6 109.3(2)
C37 Si7 O6 Na3 -130.37(15)
C37 Si7 O7 Si8 -167.0(3)
C37 Si7 O16 Cu2 -133.2(2)
C37 Si7 O16 Na2 89.36(18)
C37 C38 C39 C40 -0.5(7)
C38 C37 C42 C41 3.0(7)
C38 C39 C40 C41 3.1(8)
C39 C40 C41 C42 -2.6(8)
C40 C41 C42 C37 -0.5(9)
C42 C37 C38 C39 -2.5(7)
C43 Si8 O7 Si7 -179.4(3)
C43 Si8 O8 Si9 113.8(2)
C43 Si8 O8 Na2 -124.87(16)
C43 Si8 O20 Cu3 -138.8(2)
C43 Si8 O20 Na3 96.41(18)
C43 C44 C45 C46 0.3(8)
C44 C43 C48 C47 -0.2(7)
C44 C45 C46 C47 0.6(9)
C45 C46 C47 C48 -1.3(9)
C46 C47 C48 C43 1.1(8)
C48 C43 C44 C45 -0.5(7)
C49 Si9 O8 Si8 -89.6(2)
C49 Si9 O8 Na2 138.30(14)
C49 Si9 O9 Si10 80.9(2)
C49 Si9 O9 Na2 -140.52(13)
C49 Si9 O21 Cu3 88.6(2)
C49 Si9 O21 Cu4 -86.1(2)
C49 C50 C51 C52 -0.1(6)
C50 C49 C54 C53 2.1(6)
C50 C51 C52 C53 0.3(7)
C51 C52 C53 C54 0.6(7)
C52 C53 C54 C49 -1.9(7)
C54 C49 C50 C51 -1.1(6)
C55 Si10 O9 Si9 -105.1(2)
C55 Si10 O9 Na2 123.91(16)
C55 Si10 O10 Si11 -179.9(2)
C55 Si10 O23 Cu4 135.5(2)
C55 Si10 O23 Na4 -88.40(19)
C55 C56 C57 C58 -0.2(7)
C56 C55 C60 C59 -2.6(6)
C56 C57 C58 C59 -1.4(7)
C57 C58 C59 C60 1.0(7)
C58 C59 C60 C55 1.1(7)
C60 C55 C56 C57 2.2(6)
C61 Si11 O10 Si10 165.1(2)
C61 Si11 O11 Si12 -110.9(2)
C61 Si11 O11 Na4 129.38(15)
C61 Si11 O15 Cu2 134.2(2)
C61 Si11 O15 Na2 -89.91(18)
C61 C62 C63 C64 -1.4(7)
C62 C61 C66 C65 -1.6(6)
C62 C63 C64 C65 0.4(8)
C63 C64 C65 C66 -0.1(9)
C64 C65 C66 C61 0.8(8)
C66 C61 C62 C63 2.0(6)
C67 Si12 O11 Si11 91.7(2)
C67 Si12 O11 Na4 -140.50(13)
C67 Si12 O12 Si1 -80.1(2)
C67 Si12 O12 Na4 142.29(14)
C67 Si12 O14 Cu1 81.1(2)
C67 Si12 O14 Cu2 -89.6(2)
C67 C68 C69 C70 0.4(7)
C68 C67 C72 C71 -1.1(6)
C68 C69 C70 C71 -0.5(7)
C69 C70 C71 C72 -0.2(7)
C70 C71 C72 C67 1.0(6)
C72 C67 C68 C69 0.4(6)

loop_
_twin_individual_id
_twin_individual_mass_fraction_refined
1 0.825(18)
2 0.175(18)
